data_4064481
loop_
_publ_author_name
'Miyazaki, Takamasa'
'Tanabe, Yoshiaki'
'Yuki, Masahiro'
'Miyake, Yoshihiro'
'Nishibayashi, Yoshiaki'

_publ_section_title
;
 Synthesis of Group IV (Zr, Hf)&#x2212;Group VIII (Fe, Ru)
 Heterobimetallic Complexes Bearing Metallocenyl Diphosphine Moieties and
 Their Application to Catalytic Dehydrogenation of Amine&#x2212;Boranes
;
_journal_issue 8
_journal_name_full Organometallics
_journal_page_first 2394
_journal_paper_doi 10.1021/om200127r
_journal_volume 30
_journal_year 2011
_chemical_formula_moiety 'C29 H46 Fe P2 Zr'
_chemical_formula_sum 'C29 H46 Fe P2 Zr'
_chemical_formula_weight 603.70
_space_group_IT_number 14
_symmetry_cell_setting monoclinic
_symmetry_Int_Tables_number 14
_symmetry_space_group_name_Hall '-P 2yn'
_symmetry_space_group_name_H-M 'P 1 21/n 1'
_atom_sites_solution_hydrogens geom
_atom_sites_solution_primary direct
_atom_sites_solution_secondary difmap
_cell_angle_alpha 90.0000
_cell_angle_beta 90.7531(13)
_cell_angle_gamma 90.0000
_cell_formula_units_Z 4
_cell_length_a 10.2584(5)
_cell_length_b 17.8696(10)
_cell_length_c 15.2502(8)
_cell_measurement_reflns_used 12344
_cell_measurement_temperature 173
_cell_measurement_theta_max 27.43
_cell_measurement_theta_min 3.02
_cell_volume 2795.3(3)
_computing_cell_refinement 'RAPID AUTO'
_computing_data_collection 'RAPID AUTO (Rigaku, ????)'
_computing_data_reduction 'RAPID AUTO'
_computing_molecular_graphics 'CrystalStructure 4.0'
_computing_publication_material 'CrystalStructure 4.0 (Rigaku, 2010)'
_computing_structure_refinement 'CRYSTALS (Carruthers, et al., 1999)'
_computing_structure_solution SIR97
_diffrn_ambient_temperature 173
_diffrn_detector_area_resol_mean 10.000
_diffrn_measured_fraction_theta_full 0.979
_diffrn_measured_fraction_theta_max 0.979
_diffrn_measurement_device_type 'Rigaku R-AXIS RAPID'
_diffrn_measurement_method \w
_diffrn_radiation_type 'Mo K\a'
_diffrn_radiation_wavelength 0.71075
_diffrn_reflns_av_R_equivalents 0.1009
_diffrn_reflns_limit_h_max 12
_diffrn_reflns_limit_h_min -13
_diffrn_reflns_limit_k_max 23
_diffrn_reflns_limit_k_min -23
_diffrn_reflns_limit_l_max 18
_diffrn_reflns_limit_l_min -19
_diffrn_reflns_number 22797
_diffrn_reflns_theta_full 27.43
_diffrn_reflns_theta_max 27.43
_diffrn_standards_number 0
_exptl_absorpt_coefficient_mu 1.021
_exptl_absorpt_correction_T_max 0.858
_exptl_absorpt_correction_T_min 0.427
_exptl_absorpt_correction_type multi-scan
_exptl_absorpt_process_details 'ABSCOR (Rigaku, 1995)'
_exptl_crystal_colour brown
_exptl_crystal_density_diffrn 1.434
_exptl_crystal_density_method 'not measured'
_exptl_crystal_description platelet
_exptl_crystal_F_000 1264.00
_exptl_crystal_size_max 0.200
_exptl_crystal_size_mid 0.200
_exptl_crystal_size_min 0.150
_refine_diff_density_max 1.710
_refine_diff_density_min -1.590
_refine_ls_extinction_method none
_refine_ls_goodness_of_fit_ref 1.000
_refine_ls_hydrogen_treatment constr
_refine_ls_number_parameters 344
_refine_ls_number_reflns 6250
_refine_ls_R_factor_gt 0.0749
_refine_ls_shift/su_max 0.000
_refine_ls_structure_factor_coef Fsqd
_refine_ls_weighting_details 'w = 1/[3.9500\s(Fo^2^)]/(4Fo^2^)'
_refine_ls_weighting_scheme calc
_refine_ls_wR_factor_ref 0.1196
_reflns_number_gt 4083
_reflns_number_total 6250
_reflns_threshold_expression F^2^>2.0\s(F^2^)
_cod_data_source_file om200127r_si_002.cif
_cod_data_source_block 5c
_cod_database_code 4064481

loop_
_symmetry_equiv_pos_site_id
_symmetry_equiv_pos_as_xyz
1 +X,+Y,+Z
2 1/2-X,1/2+Y,1/2-Z
3 -X,-Y,-Z
4 1/2+X,1/2-Y,1/2+Z

loop_
_atom_site_label
_atom_site_type_symbol
_atom_site_fract_x
_atom_site_fract_y
_atom_site_fract_z
_atom_site_U_iso_or_equiv
_atom_site_adp_type
_atom_site_occupancy
_atom_site_symmetry_multiplicity
_atom_site_calc_flag
_atom_site_refinement_flags
Zr(1) Zr -0.00071(5) 0.12584(3) 0.72934(4) 0.02760(18) Uani 1.0 4 d .
Fe(1) Fe 0.24035(7) 0.20244(5) 0.74870(5) 0.0248(3) Uani 1.0 4 d .
P(1) P 0.28448(14) 0.12365(9) 0.64374(10) 0.0275(5) Uani 1.0 4 d .
P(2) P 0.23585(14) 0.13007(9) 0.86478(10) 0.0277(5) Uani 1.0 4 d .
C(1) C 0.1417(5) 0.0693(4) 0.6171(4) 0.0282(19) Uani 1.0 4 d .
C(2) C 0.0340(6) 0.1006(4) 0.5691(4) 0.035(2) Uani 1.0 4 d .
C(3) C -0.0788(6) 0.0582(4) 0.5897(4) 0.034(2) Uani 1.0 4 d .
C(4) C -0.0448(6) 0.0028(4) 0.6493(4) 0.033(2) Uani 1.0 4 d .
C(5) C 0.0886(5) 0.0088(4) 0.6669(4) 0.0319(19) Uani 1.0 4 d .
C(6) C 0.0638(6) 0.1081(4) 0.8831(4) 0.0249(18) Uani 1.0 4 d .
C(7) C -0.0028(6) 0.0429(4) 0.8583(4) 0.035(2) Uani 1.0 4 d .
C(8) C -0.1358(6) 0.0602(4) 0.8439(4) 0.040(3) Uani 1.0 4 d .
C(9) C -0.1528(6) 0.1360(4) 0.8623(4) 0.039(2) Uani 1.0 4 d .
C(10) C -0.0306(6) 0.1672(4) 0.8838(4) 0.039(2) Uani 1.0 4 d .
C(11) C 0.3204(6) 0.1590(4) 0.5329(4) 0.041(2) Uani 1.0 4 d .
C(12) C 0.3332(6) 0.0984(4) 0.4612(4) 0.056(3) Uani 1.0 4 d .
C(13) C 0.4084(5) 0.0506(4) 0.6523(4) 0.034(2) Uani 1.0 4 d .
C(14) C 0.5485(5) 0.0802(4) 0.6551(4) 0.048(3) Uani 1.0 4 d .
C(15) C 0.3082(5) 0.0371(4) 0.8706(4) 0.036(2) Uani 1.0 4 d .
C(16) C 0.4578(5) 0.0404(4) 0.8793(4) 0.037(2) Uani 1.0 4 d .
C(17) C 0.2849(6) 0.1634(4) 0.9747(4) 0.037(2) Uani 1.0 4 d .
C(18) C 0.2619(6) 0.1076(4) 1.0501(4) 0.043(3) Uani 1.0 4 d .
C(19) C 0.3613(5) 0.2911(3) 0.6989(4) 0.0262(18) Uani 1.0 4 d .
C(20) C 0.3687(6) 0.2899(4) 0.7916(4) 0.0303(19) Uani 1.0 4 d .
C(21) C 0.2412(5) 0.3046(4) 0.8243(4) 0.0273(18) Uani 1.0 4 d .
C(22) C 0.1552(6) 0.3123(3) 0.7512(4) 0.0292(19) Uani 1.0 4 d .
C(23) C 0.2279(5) 0.3032(3) 0.6734(4) 0.0223(17) Uani 1.0 4 d .
C(24) C 0.4802(5) 0.2975(4) 0.6422(4) 0.042(2) Uani 1.0 4 d .
C(25) C 0.4949(5) 0.2867(4) 0.8435(4) 0.043(3) Uani 1.0 4 d .
C(26) C 0.2110(6) 0.3323(4) 0.9141(4) 0.040(2) Uani 1.0 4 d .
C(27) C 0.0199(5) 0.3458(4) 0.7557(4) 0.038(2) Uani 1.0 4 d .
C(28) C 0.1768(6) 0.3235(4) 0.5834(4) 0.037(2) Uani 1.0 4 d .
C(29) C -0.1579(5) 0.2054(4) 0.6762(4) 0.042(2) Uani 1.0 4 d .
H(1) H 0.0395 0.1385 0.5230 0.0422 Uiso 1.0 4 calc R
H(2) H -0.1652 0.0640 0.5623 0.0403 Uiso 1.0 4 calc R
H(3) H -0.1020 -0.0372 0.6701 0.0401 Uiso 1.0 4 calc R
H(4) H 0.1408 -0.0279 0.6997 0.0384 Uiso 1.0 4 calc R
H(5) H 0.0346 -0.0076 0.8604 0.0414 Uiso 1.0 4 calc R
H(6) H -0.2054 0.0238 0.8325 0.0475 Uiso 1.0 4 calc R
H(7) H -0.2363 0.1626 0.8627 0.0466 Uiso 1.0 4 calc R
H(8) H -0.0160 0.2180 0.9061 0.0471 Uiso 1.0 4 calc R
H(9) H 0.2547 0.1907 0.5056 0.0495 Uiso 1.0 4 calc R
H(10) H 0.4032 0.1843 0.5254 0.0494 Uiso 1.0 4 calc R
H(11) H 0.2528 0.0711 0.4568 0.0670 Uiso 1.0 4 calc R
H(12) H 0.3515 0.1213 0.4058 0.0670 Uiso 1.0 4 calc R
H(13) H 0.4027 0.0647 0.4768 0.0670 Uiso 1.0 4 calc R
H(14) H 0.4081 0.0198 0.7046 0.0410 Uiso 1.0 4 calc R
H(15) H 0.4151 0.0165 0.6030 0.0408 Uiso 1.0 4 calc R
H(16) H 0.5581 0.1120 0.7055 0.0578 Uiso 1.0 4 calc R
H(17) H 0.6095 0.0396 0.6593 0.0579 Uiso 1.0 4 calc R
H(18) H 0.5652 0.1086 0.6030 0.0578 Uiso 1.0 4 calc R
H(19) H 0.2868 0.0068 0.9212 0.0431 Uiso 1.0 4 calc R
H(20) H 0.2969 0.0055 0.8194 0.0432 Uiso 1.0 4 calc R
H(21) H 0.4818 0.0672 0.9316 0.0448 Uiso 1.0 4 calc R
H(22) H 0.4930 -0.0093 0.8820 0.0448 Uiso 1.0 4 calc R
H(23) H 0.4920 0.0659 0.8291 0.0449 Uiso 1.0 4 calc R
H(24) H 0.3767 0.1744 0.9831 0.0438 Uiso 1.0 4 calc R
H(25) H 0.2369 0.2061 0.9966 0.0440 Uiso 1.0 4 calc R
H(26) H 0.3350 0.0742 1.0540 0.0516 Uiso 1.0 4 calc R
H(27) H 0.2534 0.1341 1.1045 0.0516 Uiso 1.0 4 calc R
H(28) H 0.1839 0.0794 1.0386 0.0516 Uiso 1.0 4 calc R
H(29) H 0.5377 0.3356 0.6645 0.0501 Uiso 1.0 4 calc R
H(30) H 0.5247 0.2502 0.6426 0.0502 Uiso 1.0 4 calc R
H(31) H 0.4541 0.3097 0.5832 0.0502 Uiso 1.0 4 calc R
H(32) H 0.5459 0.3304 0.8310 0.0524 Uiso 1.0 4 calc R
H(33) H 0.4753 0.2855 0.9048 0.0522 Uiso 1.0 4 calc R
H(34) H 0.5432 0.2427 0.8281 0.0523 Uiso 1.0 4 calc R
H(35) H 0.1914 0.3848 0.9111 0.0476 Uiso 1.0 4 calc R
H(36) H 0.2849 0.3245 0.9522 0.0475 Uiso 1.0 4 calc R
H(37) H 0.1371 0.3059 0.9366 0.0475 Uiso 1.0 4 calc R
H(38) H -0.0331 0.3146 0.7920 0.0457 Uiso 1.0 4 calc R
H(39) H 0.0257 0.3950 0.7809 0.0455 Uiso 1.0 4 calc R
H(40) H -0.0186 0.3491 0.6981 0.0455 Uiso 1.0 4 calc R
H(41) H 0.1141 0.2867 0.5648 0.0445 Uiso 1.0 4 calc R
H(42) H 0.1364 0.3719 0.5841 0.0447 Uiso 1.0 4 calc R
H(43) H 0.2483 0.3239 0.5435 0.0447 Uiso 1.0 4 calc R
H(44) H -0.2261 0.1768 0.6485 0.0504 Uiso 1.0 4 calc R
H(45) H -0.1933 0.2340 0.7236 0.0503 Uiso 1.0 4 calc R
H(46) H -0.1204 0.2387 0.6341 0.0503 Uiso 1.0 4 calc R

loop_
_atom_site_aniso_label
_atom_site_aniso_U_11
_atom_site_aniso_U_22
_atom_site_aniso_U_33
_atom_site_aniso_U_12
_atom_site_aniso_U_13
_atom_site_aniso_U_23
Zr(1) 0.0266(4) 0.0271(4) 0.0291(4) -0.0011(3) -0.0005(3) 0.0015(3)
Fe(1) 0.0281(5) 0.0201(5) 0.0260(5) -0.0014(4) -0.0018(4) 0.0014(4)
P(1) 0.0279(9) 0.0265(11) 0.0283(9) -0.0045(8) -0.0009(7) -0.0003(8)
P(2) 0.0295(9) 0.0254(11) 0.0280(10) -0.0009(8) -0.0035(7) 0.0008(8)
C(1) 0.029(4) 0.034(5) 0.021(4) 0.009(3) 0.004(3) -0.003(3)
C(2) 0.042(4) 0.033(5) 0.031(4) -0.002(4) 0.003(3) -0.005(4)
C(3) 0.027(4) 0.046(5) 0.027(4) -0.000(3) -0.017(3) -0.011(4)
C(4) 0.034(4) 0.028(5) 0.038(4) 0.001(3) -0.000(3) -0.006(4)
C(5) 0.025(4) 0.027(4) 0.043(4) 0.004(3) 0.005(3) -0.006(4)
C(6) 0.036(4) 0.019(4) 0.019(3) 0.004(3) -0.003(3) -0.001(3)
C(7) 0.038(4) 0.025(4) 0.041(4) 0.007(3) -0.008(3) 0.019(4)
C(8) 0.034(4) 0.046(5) 0.039(4) -0.013(4) -0.001(4) 0.005(4)
C(9) 0.022(4) 0.062(6) 0.033(4) -0.000(4) 0.010(3) 0.003(4)
C(10) 0.054(5) 0.047(5) 0.017(4) -0.001(4) 0.002(4) -0.002(4)
C(11) 0.046(5) 0.045(5) 0.033(4) -0.010(4) 0.010(4) -0.004(4)
C(12) 0.060(5) 0.055(6) 0.053(5) -0.020(4) 0.014(4) -0.018(5)
C(13) 0.022(4) 0.047(5) 0.032(4) 0.010(3) -0.003(3) -0.011(4)
C(14) 0.032(4) 0.059(6) 0.053(5) 0.007(4) 0.003(4) -0.008(4)
C(15) 0.042(4) 0.033(5) 0.033(4) 0.007(3) -0.006(3) 0.002(4)
C(16) 0.050(4) 0.022(4) 0.040(4) 0.024(3) -0.009(4) 0.003(4)
C(17) 0.040(4) 0.039(5) 0.031(4) -0.010(4) -0.004(3) -0.003(4)
C(18) 0.044(4) 0.045(5) 0.040(4) -0.007(4) 0.008(4) -0.010(4)
C(19) 0.024(4) 0.026(4) 0.029(4) -0.010(3) 0.007(3) 0.006(3)
C(20) 0.032(4) 0.025(4) 0.034(4) -0.009(3) -0.003(3) 0.003(3)
C(21) 0.027(4) 0.032(4) 0.023(4) -0.003(3) -0.000(3) -0.014(3)
C(22) 0.036(4) 0.012(4) 0.039(4) 0.004(3) -0.002(3) -0.001(3)
C(23) 0.034(4) 0.010(4) 0.023(4) -0.000(3) 0.005(3) 0.003(3)
C(24) 0.031(4) 0.046(5) 0.048(5) -0.017(4) 0.002(3) -0.009(4)
C(25) 0.031(4) 0.046(5) 0.054(5) 0.001(4) 0.004(4) -0.007(4)
C(26) 0.053(5) 0.022(4) 0.043(4) -0.001(4) -0.004(4) -0.014(4)
C(27) 0.049(4) 0.021(4) 0.044(5) 0.013(3) 0.002(4) -0.003(4)
C(28) 0.049(4) 0.032(5) 0.030(4) -0.007(4) -0.001(3) 0.001(4)
C(29) 0.024(4) 0.045(5) 0.056(5) -0.003(3) -0.002(3) -0.005(4)

loop_
_atom_type_symbol
_atom_type_description
_atom_type_scat_dispersion_real
_atom_type_scat_dispersion_imag
_atom_type_scat_source
C C 0.0033 0.0016
;
International Tables for Crystallography
(1992, Vol. C, Tables 4.2.6.8 and 6.1.1.4)
;
H H 0.0000 0.0000
;
International Tables for Crystallography
(1992, Vol. C, Table 6.1.1.4)
;
P P 0.1023 0.0942
;
International Tables for Crystallography
(1992, Vol. C, Tables 4.2.6.8 and 6.1.1.4)
;
Fe Fe 0.3463 0.8444
;
International Tables for Crystallography
(1992, Vol. C, Tables 4.2.6.8 and 6.1.1.4)
;
Zr Zr -2.9673 0.5597
;
International Tables for Crystallography
(1992, Vol. C, Tables 4.2.6.8 and 6.1.1.4)
;

loop_
_geom_angle_atom_site_label_1
_geom_angle_atom_site_label_2
_geom_angle_atom_site_label_3
_geom_angle
_geom_angle_publ_flag
Fe(1) Zr(1) P(1) 41.67(4) yes
Fe(1) Zr(1) P(2) 42.40(4) yes
Fe(1) Zr(1) C(1) 75.40(13) yes
Fe(1) Zr(1) C(2) 93.06(13) yes
Fe(1) Zr(1) C(3) 125.11(13) yes
Fe(1) Zr(1) C(4) 127.86(13) yes
Fe(1) Zr(1) C(5) 96.95(13) yes
Fe(1) Zr(1) C(6) 74.85(13) yes
Fe(1) Zr(1) C(7) 102.93(14) yes
Fe(1) Zr(1) C(8) 129.47(14) yes
Fe(1) Zr(1) C(9) 114.78(14) yes
Fe(1) Zr(1) C(10) 82.91(15) yes
Fe(1) Zr(1) C(29) 110.22(15) yes
P(1) Zr(1) P(2) 64.67(4) yes
P(1) Zr(1) C(1) 33.75(13) yes
P(1) Zr(1) C(2) 57.50(13) yes
P(1) Zr(1) C(3) 86.17(13) yes
P(1) Zr(1) C(4) 87.23(13) yes
P(1) Zr(1) C(5) 59.44(13) yes
P(1) Zr(1) C(6) 98.69(13) yes
P(1) Zr(1) C(7) 109.50(14) yes
P(1) Zr(1) C(8) 141.49(15) yes
P(1) Zr(1) C(9) 151.79(13) yes
P(1) Zr(1) C(10) 120.72(14) yes
P(1) Zr(1) C(29) 120.22(15) yes
P(2) Zr(1) C(1) 90.39(13) yes
P(2) Zr(1) C(2) 121.39(13) yes
P(2) Zr(1) C(3) 141.29(14) yes
P(2) Zr(1) C(4) 117.52(14) yes
P(2) Zr(1) C(5) 89.25(13) yes
P(2) Zr(1) C(6) 35.25(13) yes
P(2) Zr(1) C(7) 60.54(14) yes
P(2) Zr(1) C(8) 89.01(13) yes
P(2) Zr(1) C(9) 87.23(13) yes
P(2) Zr(1) C(10) 58.61(14) yes
P(2) Zr(1) C(29) 138.23(15) yes
C(1) Zr(1) C(2) 33.25(18) yes
C(1) Zr(1) C(3) 54.26(18) yes
C(1) Zr(1) C(4) 54.64(19) yes
C(1) Zr(1) C(5) 33.62(19) yes
C(1) Zr(1) C(6) 117.03(18) yes
C(1) Zr(1) C(7) 108.52(19) yes
C(1) Zr(1) C(8) 128.3(2) yes
C(1) Zr(1) C(9) 159.8(2) yes
C(1) Zr(1) C(10) 148.70(19) yes
C(1) Zr(1) C(29) 115.26(19) yes
C(2) Zr(1) C(3) 32.45(19) yes
C(2) Zr(1) C(4) 53.62(19) yes
C(2) Zr(1) C(5) 54.35(19) yes
C(2) Zr(1) C(6) 150.14(19) yes
C(2) Zr(1) C(7) 132.1(2) yes
C(2) Zr(1) C(8) 132.3(2) yes
C(2) Zr(1) C(9) 150.55(18) yes
C(2) Zr(1) C(10) 173.1(2) yes
C(2) Zr(1) C(29) 82.9(2) yes
C(3) Zr(1) C(4) 31.40(19) yes
C(3) Zr(1) C(5) 52.92(19) yes
C(3) Zr(1) C(6) 144.2(2) yes
C(3) Zr(1) C(7) 111.9(2) yes
C(3) Zr(1) C(8) 100.75(19) yes
C(3) Zr(1) C(9) 119.97(19) yes
C(3) Zr(1) C(10) 151.98(19) yes
C(3) Zr(1) C(29) 77.8(2) yes
C(4) Zr(1) C(5) 32.15(18) yes
C(4) Zr(1) C(6) 113.00(19) yes
C(4) Zr(1) C(7) 82.0(2) yes
C(4) Zr(1) C(8) 80.5(2) yes
C(4) Zr(1) C(9) 109.3(2) yes
C(4) Zr(1) C(10) 133.2(2) yes
C(4) Zr(1) C(29) 104.3(2) yes
C(5) Zr(1) C(6) 99.34(19) yes
C(5) Zr(1) C(7) 78.8(2) yes
C(5) Zr(1) C(8) 94.7(2) yes
C(5) Zr(1) C(9) 126.2(2) yes
C(5) Zr(1) C(10) 131.6(2) yes
C(5) Zr(1) C(29) 130.5(2) yes
C(6) Zr(1) C(7) 33.14(19) yes
C(6) Zr(1) C(8) 54.76(18) yes
C(6) Zr(1) C(9) 54.21(18) yes
C(6) Zr(1) C(10) 33.7(2) yes
C(6) Zr(1) C(29) 126.8(2) yes
C(7) Zr(1) C(8) 32.84(19) yes
C(7) Zr(1) C(9) 53.4(2) yes
C(7) Zr(1) C(10) 54.6(2) yes
C(7) Zr(1) C(29) 130.01(19) yes
C(8) Zr(1) C(9) 31.6(3) yes
C(8) Zr(1) C(10) 53.8(2) yes
C(8) Zr(1) C(29) 98.2(2) yes
C(9) Zr(1) C(10) 32.1(2) yes
C(9) Zr(1) C(29) 78.7(2) yes
C(10) Zr(1) C(29) 93.2(2) yes
Zr(1) Fe(1) P(1) 78.55(5) yes
Zr(1) Fe(1) P(2) 76.82(5) yes
Zr(1) Fe(1) C(19) 145.30(15) yes
Zr(1) Fe(1) C(20) 156.26(16) yes
Zr(1) Fe(1) C(21) 117.44(14) yes
Zr(1) Fe(1) C(22) 95.07(15) yes
Zr(1) Fe(1) C(23) 107.72(14) yes
P(1) Fe(1) P(2) 102.60(7) yes
P(1) Fe(1) C(19) 95.17(16) yes
P(1) Fe(1) C(20) 124.22(16) yes
P(1) Fe(1) C(21) 159.57(16) yes
P(1) Fe(1) C(22) 133.63(17) yes
P(1) Fe(1) C(23) 99.26(15) yes
P(2) Fe(1) C(19) 137.36(15) yes
P(2) Fe(1) C(20) 101.73(17) yes
P(2) Fe(1) C(21) 93.88(16) yes
P(2) Fe(1) C(22) 120.77(17) yes
P(2) Fe(1) C(23) 158.14(16) yes
C(19) Fe(1) C(20) 38.4(3) yes
C(19) Fe(1) C(21) 64.4(2) yes
C(19) Fe(1) C(22) 64.6(2) yes
C(19) Fe(1) C(23) 39.0(2) yes
C(20) Fe(1) C(21) 38.8(2) yes
C(20) Fe(1) C(22) 64.9(3) yes
C(20) Fe(1) C(23) 65.3(2) yes
C(21) Fe(1) C(22) 38.5(2) yes
C(21) Fe(1) C(23) 64.8(2) yes
C(22) Fe(1) C(23) 38.6(2) yes
Zr(1) P(1) Fe(1) 59.78(4) yes
Zr(1) P(1) C(1) 49.97(18) yes
Zr(1) P(1) C(11) 124.09(19) yes
Zr(1) P(1) C(13) 127.99(19) yes
Fe(1) P(1) C(1) 109.72(19) yes
Fe(1) P(1) C(11) 119.7(2) yes
Fe(1) P(1) C(13) 124.04(19) yes
C(1) P(1) C(11) 98.6(3) yes
C(1) P(1) C(13) 101.2(3) yes
C(11) P(1) C(13) 99.4(3) yes
Zr(1) P(2) Fe(1) 60.77(4) yes
Zr(1) P(2) C(6) 50.46(17) yes
Zr(1) P(2) C(15) 108.57(19) yes
Zr(1) P(2) C(17) 143.0(2) yes
Fe(1) P(2) C(6) 106.26(19) yes
Fe(1) P(2) C(15) 124.4(2) yes
Fe(1) P(2) C(17) 122.4(2) yes
C(6) P(2) C(15) 100.9(3) yes
C(6) P(2) C(17) 100.5(3) yes
C(15) P(2) C(17) 98.3(3) yes
Zr(1) C(1) P(1) 96.3(3) yes
Zr(1) C(1) C(2) 74.7(4) yes
Zr(1) C(1) C(5) 73.1(3) yes
P(1) C(1) C(2) 121.8(5) yes
P(1) C(1) C(5) 126.9(4) yes
C(2) C(1) C(5) 105.6(5) yes
Zr(1) C(2) C(1) 72.0(3) yes
Zr(1) C(2) C(3) 75.8(4) yes
C(1) C(2) C(3) 107.8(5) yes
Zr(1) C(3) C(2) 71.7(4) yes
Zr(1) C(3) C(4) 73.7(4) yes
C(2) C(3) C(4) 109.0(5) yes
Zr(1) C(4) C(3) 74.9(4) yes
Zr(1) C(4) C(5) 71.0(4) yes
C(3) C(4) C(5) 108.0(5) yes
Zr(1) C(5) C(1) 73.2(4) yes
Zr(1) C(5) C(4) 76.8(4) yes
C(1) C(5) C(4) 109.5(5) yes
Zr(1) C(6) P(2) 94.3(3) yes
Zr(1) C(6) C(7) 74.0(4) yes
Zr(1) C(6) C(10) 74.8(3) yes
P(2) C(6) C(7) 127.1(5) yes
P(2) C(6) C(10) 119.7(5) yes
C(7) C(6) C(10) 106.7(5) yes
Zr(1) C(7) C(6) 72.9(4) yes
Zr(1) C(7) C(8) 76.3(4) yes
C(6) C(7) C(8) 109.0(6) yes
Zr(1) C(8) C(7) 70.9(4) yes
Zr(1) C(8) C(9) 76.1(4) yes
C(7) C(8) C(9) 107.7(6) yes
Zr(1) C(9) C(8) 72.2(4) yes
Zr(1) C(9) C(10) 70.4(4) yes
C(8) C(9) C(10) 108.6(6) yes
Zr(1) C(10) C(6) 71.5(3) yes
Zr(1) C(10) C(9) 77.4(4) yes
C(6) C(10) C(9) 107.9(6) yes
P(1) C(11) C(12) 115.3(5) yes
P(1) C(13) C(14) 114.0(5) yes
P(2) C(15) C(16) 112.0(4) yes
P(2) C(17) C(18) 115.3(4) yes
Fe(1) C(19) C(20) 70.2(4) yes
Fe(1) C(19) C(23) 69.8(3) yes
Fe(1) C(19) C(24) 136.9(4) yes
C(20) C(19) C(23) 108.2(5) yes
C(20) C(19) C(24) 122.7(5) yes
C(23) C(19) C(24) 127.5(5) yes
Fe(1) C(20) C(19) 71.4(4) yes
Fe(1) C(20) C(21) 71.3(4) yes
Fe(1) C(20) C(25) 130.7(5) yes
C(19) C(20) C(21) 107.9(5) yes
C(19) C(20) C(25) 124.0(5) yes
C(21) C(20) C(25) 127.3(5) yes
Fe(1) C(21) C(20) 69.9(4) yes
Fe(1) C(21) C(22) 70.4(4) yes
Fe(1) C(21) C(26) 140.4(4) yes
C(20) C(21) C(22) 107.8(5) yes
C(20) C(21) C(26) 125.6(5) yes
C(22) C(21) C(26) 123.6(5) yes
Fe(1) C(22) C(21) 71.1(4) yes
Fe(1) C(22) C(23) 70.2(3) yes
Fe(1) C(22) C(27) 137.4(4) yes
C(21) C(22) C(23) 108.5(5) yes
C(21) C(22) C(27) 124.3(5) yes
C(23) C(22) C(27) 125.2(5) yes
Fe(1) C(23) C(19) 71.2(3) yes
Fe(1) C(23) C(22) 71.1(3) yes
Fe(1) C(23) C(28) 135.2(4) yes
C(19) C(23) C(22) 107.5(5) yes
C(19) C(23) C(28) 127.0(5) yes
C(22) C(23) C(28) 123.6(5) yes
Zr(1) C(2) H(1) 125.712 no
C(1) C(2) H(1) 125.906 no
C(3) C(2) H(1) 125.542 no
Zr(1) C(3) H(2) 125.085 no
C(2) C(3) H(2) 125.805 no
C(4) C(3) H(2) 124.928 no
Zr(1) C(4) H(3) 125.195 no
C(3) C(4) H(3) 125.924 no
C(5) C(4) H(3) 125.704 no
Zr(1) C(5) H(4) 124.781 no
C(1) C(5) H(4) 124.505 no
C(4) C(5) H(4) 125.128 no
Zr(1) C(7) H(5) 124.903 no
C(6) C(7) H(5) 124.593 no
C(8) C(7) H(5) 125.635 no
Zr(1) C(8) H(6) 126.157 no
C(7) C(8) H(6) 125.649 no
C(9) C(8) H(6) 125.945 no
Zr(1) C(9) H(7) 125.160 no
C(8) C(9) H(7) 125.731 no
C(10) C(9) H(7) 125.630 no
Zr(1) C(10) H(8) 125.604 no
C(6) C(10) H(8) 125.747 no
C(9) C(10) H(8) 125.458 no
P(1) C(11) H(9) 116.519 no
P(1) C(11) H(10) 116.955 no
C(12) C(11) H(9) 99.811 no
C(12) C(11) H(10) 99.231 no
H(9) C(11) H(10) 106.365 no
C(11) C(12) H(11) 108.887 no
C(11) C(12) H(12) 110.111 no
C(11) C(12) H(13) 109.507 no
H(11) C(12) H(12) 109.441 no
H(11) C(12) H(13) 109.441 no
H(12) C(12) H(13) 109.438 no
P(1) C(13) H(14) 117.033 no
P(1) C(13) H(15) 116.779 no
C(14) C(13) H(14) 100.718 no
C(14) C(13) H(15) 99.406 no
H(14) C(13) H(15) 106.342 no
C(13) C(14) H(16) 108.285 no
C(13) C(14) H(17) 110.528 no
C(13) C(14) H(18) 109.680 no
H(16) C(14) H(17) 109.440 no
H(16) C(14) H(18) 109.438 no
H(17) C(14) H(18) 109.449 no
P(2) C(15) H(19) 116.903 no
P(2) C(15) H(20) 116.619 no
C(16) C(15) H(19) 100.914 no
C(16) C(15) H(20) 101.533 no
H(19) C(15) H(20) 106.740 no
C(15) C(16) H(21) 109.586 no
C(15) C(16) H(22) 109.979 no
C(15) C(16) H(23) 108.936 no
H(21) C(16) H(22) 109.445 no
H(21) C(16) H(23) 109.440 no
H(22) C(16) H(23) 109.440 no
P(2) C(17) H(24) 116.120 no
P(2) C(17) H(25) 115.778 no
C(18) C(17) H(24) 100.945 no
C(18) C(17) H(25) 99.599 no
H(24) C(17) H(25) 106.858 no
C(17) C(18) H(26) 108.654 no
C(17) C(18) H(27) 110.099 no
C(17) C(18) H(28) 109.747 no
H(26) C(18) H(27) 109.439 no
H(26) C(18) H(28) 109.442 no
H(27) C(18) H(28) 109.442 no
C(19) C(24) H(29) 110.331 no
C(19) C(24) H(30) 108.495 no
C(19) C(24) H(31) 109.674 no
H(29) C(24) H(30) 109.438 no
H(29) C(24) H(31) 109.447 no
H(30) C(24) H(31) 109.437 no
C(20) C(25) H(32) 109.397 no
C(20) C(25) H(33) 108.872 no
C(20) C(25) H(34) 110.221 no
H(32) C(25) H(33) 109.441 no
H(32) C(25) H(34) 109.447 no
H(33) C(25) H(34) 109.446 no
C(21) C(26) H(35) 109.010 no
C(21) C(26) H(36) 109.610 no
C(21) C(26) H(37) 109.799 no
H(35) C(26) H(36) 109.482 no
H(35) C(26) H(37) 109.482 no
H(36) C(26) H(37) 109.443 no
C(22) C(27) H(38) 108.836 no
C(22) C(27) H(39) 109.183 no
C(22) C(27) H(40) 110.480 no
H(38) C(27) H(39) 109.436 no
H(38) C(27) H(40) 109.442 no
H(39) C(27) H(40) 109.444 no
C(23) C(28) H(41) 109.165 no
C(23) C(28) H(42) 110.614 no
C(23) C(28) H(43) 108.723 no
H(41) C(28) H(42) 109.440 no
H(41) C(28) H(43) 109.436 no
H(42) C(28) H(43) 109.444 no
Zr(1) C(29) H(44) 109.273 no
Zr(1) C(29) H(45) 109.622 no
Zr(1) C(29) H(46) 109.601 no
H(44) C(29) H(45) 109.450 no
H(44) C(29) H(46) 109.439 no
H(45) C(29) H(46) 109.441 no

loop_
_geom_bond_atom_site_label_1
_geom_bond_atom_site_label_2
_geom_bond_distance
_geom_bond_publ_flag
Zr(1) Fe(1) 2.8385(10) yes
Zr(1) P(1) 3.2195(16) yes
Zr(1) P(2) 3.1669(16) yes
Zr(1) C(1) 2.480(6) yes
Zr(1) C(2) 2.515(6) yes
Zr(1) C(3) 2.567(6) yes
Zr(1) C(4) 2.553(6) yes
Zr(1) C(5) 2.479(6) yes
Zr(1) C(6) 2.449(6) yes
Zr(1) C(7) 2.463(6) yes
Zr(1) C(8) 2.532(6) yes
Zr(1) C(9) 2.581(6) yes
Zr(1) C(10) 2.492(6) yes
Zr(1) C(29) 2.290(6) yes
Fe(1) P(1) 2.1837(18) yes
Fe(1) P(2) 2.1933(18) yes
Fe(1) C(19) 2.157(6) yes
Fe(1) C(20) 2.141(6) yes
Fe(1) C(21) 2.159(6) yes
Fe(1) C(22) 2.149(6) yes
Fe(1) C(23) 2.138(6) yes
P(1) C(1) 1.799(6) yes
P(1) C(11) 1.846(6) yes
P(1) C(13) 1.825(6) yes
P(2) C(6) 1.833(6) yes
P(2) C(15) 1.821(6) yes
P(2) C(17) 1.842(6) yes
C(1) C(2) 1.429(8) yes
C(1) C(5) 1.434(8) yes
C(2) C(3) 1.421(8) yes
C(3) C(4) 1.386(9) yes
C(4) C(5) 1.395(8) yes
C(6) C(7) 1.401(9) yes
C(6) C(10) 1.433(9) yes
C(7) C(8) 1.413(8) yes
C(8) C(9) 1.395(10) yes
C(9) C(10) 1.406(9) yes
C(11) C(12) 1.546(9) yes
C(13) C(14) 1.531(8) yes
C(15) C(16) 1.540(8) yes
C(17) C(18) 1.543(9) yes
C(19) C(20) 1.415(8) yes
C(19) C(23) 1.434(8) yes
C(19) C(24) 1.510(8) yes
C(20) C(21) 1.430(8) yes
C(20) C(25) 1.509(8) yes
C(21) C(22) 1.420(8) yes
C(21) C(26) 1.493(8) yes
C(22) C(23) 1.418(8) yes
C(22) C(27) 1.514(8) yes
C(23) C(28) 1.507(8) yes
C(2) H(1) 0.980 no
C(3) H(2) 0.980 no
C(4) H(3) 0.980 no
C(5) H(4) 0.980 no
C(7) H(5) 0.980 no
C(8) H(6) 0.980 no
C(9) H(7) 0.980 no
C(10) H(8) 0.980 no
C(11) H(9) 0.970 no
C(11) H(10) 0.970 no
C(12) H(11) 0.960 no
C(12) H(12) 0.960 no
C(12) H(13) 0.960 no
C(13) H(14) 0.970 no
C(13) H(15) 0.970 no
C(14) H(16) 0.960 no
C(14) H(17) 0.960 no
C(14) H(18) 0.960 no
C(15) H(19) 0.970 no
C(15) H(20) 0.970 no
C(16) H(21) 0.960 no
C(16) H(22) 0.960 no
C(16) H(23) 0.960 no
C(17) H(24) 0.970 no
C(17) H(25) 0.970 no
C(18) H(26) 0.960 no
C(18) H(27) 0.960 no
C(18) H(28) 0.960 no
C(24) H(29) 0.960 no
C(24) H(30) 0.960 no
C(24) H(31) 0.960 no
C(25) H(32) 0.960 no
C(25) H(33) 0.960 no
C(25) H(34) 0.960 no
C(26) H(35) 0.960 no
C(26) H(36) 0.960 no
C(26) H(37) 0.960 no
C(27) H(38) 0.960 no
C(27) H(39) 0.960 no
C(27) H(40) 0.960 no
C(28) H(41) 0.960 no
C(28) H(42) 0.960 no
C(28) H(43) 0.960 no
C(29) H(44) 0.960 no
C(29) H(45) 0.960 no
C(29) H(46) 0.960 no

loop_
_geom_contact_atom_site_label_1
_geom_contact_atom_site_label_2
_geom_contact_distance
_geom_contact_publ_flag
_geom_contact_site_symmetry_2
C(1) C(12) 3.147(8) no .
C(2) C(11) 3.173(8) no .
C(2) C(12) 3.502(9) no .
C(5) C(13) 3.375(7) no .
C(6) C(18) 3.237(8) no .
C(7) C(15) 3.195(8) no .
C(10) C(17) 3.504(8) no .
C(11) C(14) 3.288(8) no .
C(11) C(19) 3.483(8) no .
C(11) C(23) 3.490(8) no .
C(11) C(24) 3.394(9) no .
C(11) C(28) 3.381(9) no .
C(12) C(13) 3.123(8) no .
C(13) C(15) 3.507(8) no .
C(13) C(16) 3.497(8) no .
C(15) C(18) 3.057(8) no .
C(16) C(17) 3.187(8) no .
C(16) C(18) 3.523(8) no .
C(17) C(21) 3.435(8) no .
C(17) C(26) 3.244(9) no .
C(24) C(25) 3.077(8) no .
C(24) C(28) 3.261(8) no .
C(25) C(26) 3.223(8) no .
C(26) C(27) 3.100(8) no .
C(27) C(28) 3.124(8) no .
C(27) C(29) 3.322(8) no .
Zr(1) H(38) 3.5232 no .
Fe(1) H(8) 3.5944 no .
Fe(1) H(30) 3.4608 no .
Fe(1) H(34) 3.3963 no .
Fe(1) H(37) 3.5814 no .
Fe(1) H(38) 3.5176 no .
Fe(1) H(41) 3.4222 no .
P(1) H(1) 3.1078 no .
P(1) H(4) 3.2040 no .
P(1) H(11) 3.0146 no .
P(1) H(13) 3.0237 no .
P(1) H(16) 2.9566 no .
P(1) H(18) 2.9657 no .
P(1) H(20) 3.4127 no .
P(1) H(30) 3.3448 no .
P(1) H(41) 3.5967 no .
P(2) H(5) 3.2114 no .
P(2) H(8) 3.0954 no .
P(2) H(21) 2.9325 no .
P(2) H(23) 2.9244 no .
P(2) H(26) 3.2057 no .
P(2) H(28) 2.8579 no .
P(2) H(37) 3.4816 no .
C(1) H(2) 3.2476 no .
C(1) H(3) 3.2525 no .
C(1) H(9) 2.9972 no .
C(1) H(11) 2.7101 no .
C(1) H(13) 3.4497 no .
C(1) H(14) 3.1529 no .
C(1) H(15) 2.9698 no .
C(2) H(3) 3.2296 no .
C(2) H(4) 3.2212 no .
C(2) H(9) 2.9516 no .
C(2) H(11) 2.8892 no .
C(2) H(41) 3.4270 no .
C(2) H(44) 3.2451 no .
C(2) H(46) 3.1032 no .
C(3) H(4) 3.1875 no .
C(3) H(44) 2.7593 no .
C(3) H(46) 3.3245 no .
C(4) H(1) 3.2224 no .
C(4) H(5) 3.3159 no .
C(4) H(6) 3.2844 no .
C(5) H(1) 3.2275 no .
C(5) H(2) 3.1912 no .
C(5) H(5) 3.0238 no .
C(5) H(14) 3.3264 no .
C(5) H(15) 3.5030 no .
C(5) H(20) 3.1383 no .
C(6) H(6) 3.2312 no .
C(6) H(7) 3.2397 no .
C(6) H(19) 2.9690 no .
C(6) H(20) 3.1761 no .
C(6) H(25) 3.0217 no .
C(6) H(28) 2.7065 no .
C(7) H(3) 3.3538 no .
C(7) H(4) 3.1163 no .
C(7) H(7) 3.2127 no .
C(7) H(8) 3.2158 no .
C(7) H(19) 3.1756 no .
C(7) H(20) 3.2086 no .
C(7) H(28) 3.3934 no .
C(8) H(3) 3.1934 no .
C(8) H(8) 3.2141 no .
C(9) H(5) 3.2054 no .
C(9) H(38) 3.5899 no .
C(9) H(44) 3.4150 no .
C(9) H(45) 2.7746 no .
C(10) H(5) 3.2144 no .
C(10) H(6) 3.2182 no .
C(10) H(25) 3.2939 no .
C(10) H(28) 3.5691 no .
C(10) H(37) 3.1168 no .
C(10) H(38) 2.9842 no .
C(10) H(45) 3.1747 no .
C(11) H(1) 2.9069 no .
C(11) H(15) 2.9232 no .
C(11) H(18) 2.8611 no .
C(11) H(30) 3.1229 no .
C(11) H(31) 3.1136 no .
C(11) H(41) 3.1540 no .
C(11) H(43) 3.0427 no .
C(12) H(1) 3.2492 no .
C(12) H(15) 2.7346 no .
C(12) H(18) 3.1992 no .
C(13) H(4) 3.1747 no .
C(13) H(10) 3.0743 no .
C(13) H(11) 3.3821 no .
C(13) H(13) 2.6875 no .
C(13) H(20) 2.9218 no .
C(13) H(23) 2.8330 no .
C(14) H(10) 3.0848 no .
C(14) H(13) 3.0986 no .
C(14) H(23) 2.7363 no .
C(14) H(30) 3.0532 no .
C(15) H(4) 3.3123 no .
C(15) H(5) 2.9202 no .
C(15) H(14) 2.7612 no .
C(15) H(24) 3.0706 no .
C(15) H(26) 2.8831 no .
C(15) H(28) 2.9739 no .
C(16) H(14) 2.7300 no .
C(16) H(16) 3.1283 no .
C(16) H(24) 2.9949 no .
C(16) H(26) 3.0228 no .
C(17) H(8) 3.3889 no .
C(17) H(19) 2.9151 no .
C(17) H(21) 2.7389 no .
C(17) H(23) 3.5492 no .
C(17) H(33) 3.1253 no .
C(17) H(36) 2.9003 no .
C(17) H(37) 3.0155 no .
C(18) H(19) 2.6824 no .
C(18) H(21) 2.9981 no .
C(19) H(10) 3.2954 no .
C(19) H(32) 2.8348 no .
C(19) H(33) 3.3378 no .
C(19) H(34) 2.8310 no .
C(19) H(41) 3.2377 no .
C(19) H(42) 3.2192 no .
C(19) H(43) 2.6896 no .
C(20) H(24) 3.5764 no .
C(20) H(29) 2.7418 no .
C(20) H(30) 2.8849 no .
C(20) H(31) 3.3267 no .
C(20) H(35) 3.0962 no .
C(20) H(36) 2.6789 no .
C(20) H(37) 3.2787 no .
C(21) H(8) 3.3169 no .
C(21) H(25) 3.1644 no .
C(21) H(32) 3.1599 no .
C(21) H(33) 2.7050 no .
C(21) H(34) 3.2888 no .
C(21) H(38) 2.8562 no .
C(21) H(39) 2.8097 no .
C(21) H(40) 3.3627 no .
C(22) H(8) 3.4082 no .
C(22) H(35) 2.7822 no .
C(22) H(36) 3.3340 no .
C(22) H(37) 2.8386 no .
C(22) H(41) 2.9036 no .
C(22) H(42) 2.7655 no .
C(22) H(43) 3.3269 no .
C(22) H(46) 3.5742 no .
C(23) H(9) 3.2685 no .
C(23) H(10) 3.5979 no .
C(23) H(29) 3.2351 no .
C(23) H(30) 3.2285 no .
C(23) H(31) 2.7162 no .
C(23) H(38) 3.2564 no .
C(23) H(39) 3.1251 no .
C(23) H(40) 2.6901 no .
C(24) H(10) 2.8016 no .
C(24) H(16) 3.5412 no .
C(24) H(18) 3.5383 no .
C(24) H(32) 3.0068 no .
C(24) H(34) 3.0607 no .
C(24) H(43) 2.8379 no .
C(25) H(24) 3.1780 no .
C(25) H(29) 2.9045 no .
C(25) H(30) 3.1503 no .
C(25) H(36) 2.8180 no .
C(26) H(8) 3.0990 no .
C(26) H(24) 3.4518 no .
C(26) H(25) 2.5955 no .
C(26) H(33) 2.8439 no .
C(26) H(38) 3.1170 no .
C(26) H(39) 2.9817 no .
C(27) H(8) 3.2625 no .
C(27) H(35) 3.0145 no .
C(27) H(37) 3.0793 no .
C(27) H(41) 3.2550 no .
C(27) H(42) 2.9276 no .
C(27) H(45) 2.9986 no .
C(27) H(46) 3.0174 no .
C(28) H(9) 2.7749 no .
C(28) H(10) 3.5225 no .
C(28) H(31) 2.8554 no .
C(28) H(40) 2.7168 no .
C(28) H(46) 3.4994 no .
C(29) H(1) 3.3338 no .
C(29) H(2) 3.0674 no .
C(29) H(7) 3.0630 no .
C(29) H(38) 2.9162 no .
C(29) H(40) 2.9553 no .
C(29) H(41) 3.5921 no .
H(1) H(2) 2.5645 no .
H(1) H(9) 2.4137 no .
H(1) H(11) 2.7047 no .
H(1) H(41) 2.8267 no .
H(1) H(44) 3.4201 no .
H(1) H(46) 2.9733 no .
H(2) H(3) 2.5219 no .
H(2) H(44) 2.4914 no .
H(2) H(46) 3.3391 no .
H(3) H(4) 2.5311 no .
H(3) H(5) 3.2499 no .
H(3) H(6) 2.9191 no .
H(4) H(5) 2.7191 no .
H(4) H(14) 2.8714 no .
H(4) H(15) 3.2905 no .
H(4) H(20) 2.4845 no .
H(5) H(6) 2.5555 no .
H(5) H(19) 2.7487 no .
H(5) H(20) 2.7799 no .
H(5) H(28) 3.4696 no .
H(6) H(7) 2.5426 no .
H(7) H(8) 2.5469 no .
H(7) H(38) 3.5988 no .
H(7) H(44) 3.2784 no .
H(7) H(45) 2.5200 no .
H(8) H(25) 2.9304 no .
H(8) H(37) 2.2652 no .
H(8) H(38) 2.4570 no .
H(8) H(45) 3.3178 no .
H(9) H(11) 2.2626 no .
H(9) H(12) 2.2100 no .
H(9) H(13) 2.7539 no .
H(9) H(31) 3.1698 no .
H(9) H(41) 2.4230 no .
H(9) H(43) 2.4507 no .
H(10) H(11) 2.7430 no .
H(10) H(12) 2.2033 no .
H(10) H(13) 2.2627 no .
H(10) H(15) 3.2261 no .
H(10) H(16) 3.4100 no .
H(10) H(18) 2.4371 no .
H(10) H(30) 2.4649 no .
H(10) H(31) 2.4614 no .
H(10) H(41) 3.5419 no .
H(10) H(43) 2.9716 no .
H(11) H(15) 2.9323 no .
H(12) H(15) 3.5962 no .
H(13) H(14) 3.5656 no .
H(13) H(15) 2.1116 no .
H(13) H(17) 3.5068 no .
H(13) H(18) 2.6488 no .
H(14) H(16) 2.2541 no .
H(14) H(17) 2.2147 no .
H(14) H(18) 2.7536 no .
H(14) H(19) 3.5523 no .
H(14) H(20) 2.1180 no .
H(14) H(22) 2.8785 no .
H(14) H(23) 2.2319 no .
H(15) H(16) 2.7291 no .
H(15) H(17) 2.1997 no .
H(15) H(18) 2.2543 no .
H(15) H(20) 3.5361 no .
H(16) H(22) 3.5267 no .
H(16) H(23) 2.1740 no .
H(16) H(30) 2.6705 no .
H(16) H(34) 2.9972 no .
H(17) H(23) 2.9086 no .
H(18) H(30) 2.6353 no .
H(19) H(21) 2.2776 no .
H(19) H(22) 2.2239 no .
H(19) H(23) 2.7560 no .
H(19) H(24) 3.2709 no .
H(19) H(26) 2.4026 no .
H(19) H(28) 2.4607 no .
H(20) H(21) 2.7676 no .
H(20) H(22) 2.2309 no .
H(20) H(23) 2.2775 no .
H(21) H(24) 2.3395 no .
H(21) H(26) 2.4167 no .
H(21) H(28) 3.4904 no .
H(21) H(34) 3.5702 no .
H(22) H(26) 3.4411 no .
H(23) H(24) 3.2783 no .
H(23) H(34) 3.2031 no .
H(24) H(26) 2.1373 no .
H(24) H(27) 2.3685 no .
H(24) H(28) 2.7489 no .
H(24) H(33) 2.5333 no .
H(24) H(34) 3.1775 no .
H(24) H(36) 2.8798 no .
H(24) H(37) 3.4663 no .
H(25) H(26) 2.7027 no .
H(25) H(27) 2.0939 no .
H(25) H(28) 2.4162 no .
H(25) H(33) 3.1696 no .
H(25) H(35) 3.4793 no .
H(25) H(36) 2.2785 no .
H(25) H(37) 2.2452 no .
H(29) H(32) 2.5416 no .
H(29) H(34) 2.9972 no .
H(29) H(43) 3.4807 no .
H(30) H(32) 3.2154 no .
H(30) H(34) 2.8363 no .
H(30) H(43) 3.4557 no .
H(31) H(41) 3.5199 no .
H(31) H(42) 3.4436 no .
H(31) H(43) 2.2034 no .
H(32) H(36) 3.2753 no .
H(33) H(35) 3.4133 no .
H(33) H(36) 2.2055 no .
H(33) H(37) 3.5283 no .
H(34) H(36) 3.5875 no .
H(35) H(38) 3.1730 no .
H(35) H(39) 2.6031 no .
H(37) H(38) 2.7997 no .
H(37) H(39) 3.0676 no .
H(38) H(45) 2.4125 no .
H(38) H(46) 2.8954 no .
H(39) H(42) 3.2486 no .
H(40) H(41) 2.7026 no .
H(40) H(42) 2.4064 no .
H(40) H(45) 2.7590 no .
H(40) H(46) 2.4307 no .
H(41) H(46) 2.7754 no .
C(2) H(33) 3.2788 no 4_454
C(2) H(36) 3.3735 no 4_454
C(3) H(11) 2.9998 no 3_556
C(3) H(17) 3.3995 no 1_455
C(3) H(36) 3.2648 no 4_454
C(4) H(11) 2.9707 no 3_556
C(4) H(32) 3.0958 no 2_546
C(5) H(32) 3.4744 no 2_546
C(5) H(35) 3.3890 no 2_546
C(6) H(31) 3.5807 no 4_455
C(7) H(28) 3.2826 no 3_557
C(8) H(26) 3.5296 no 3_557
C(8) H(28) 3.1147 no 3_557
C(9) H(43) 3.0412 no 4_455
C(10) H(10) 3.4934 no 4_455
C(10) H(31) 3.0748 no 4_455
C(10) H(43) 3.3525 no 4_455
C(11) H(8) 3.3876 no 4_554
C(12) H(2) 3.3914 no 3_556
C(12) H(3) 3.2719 no 3_556
C(12) H(15) 3.4506 no 3_656
C(12) H(17) 3.1358 no 3_656
C(12) H(37) 3.5803 no 4_554
C(12) H(38) 3.3241 no 4_554
C(12) H(39) 3.4085 no 4_554
C(13) H(13) 3.4606 no 3_656
C(13) H(35) 3.2762 no 2_546
C(13) H(39) 3.0352 no 2_546
C(14) H(2) 3.2899 no 1_655
C(14) H(13) 3.3211 no 3_656
C(14) H(39) 3.5371 no 2_546
C(14) H(44) 2.8880 no 1_655
C(15) H(42) 3.0826 no 2_546
C(16) H(6) 3.5492 no 1_655
C(16) H(21) 3.5152 no 3_657
C(16) H(26) 3.1138 no 3_657
C(16) H(39) 3.5719 no 2_546
C(16) H(42) 3.2137 no 2_546
C(17) H(46) 3.1386 no 4_555
C(18) H(6) 3.0138 no 3_557
C(18) H(22) 3.2272 no 3_657
C(18) H(29) 3.0765 no 4_455
C(18) H(31) 3.5275 no 4_455
C(18) H(40) 3.2596 no 4_555
C(18) H(46) 3.2543 no 4_555
C(19) H(4) 3.5845 no 2_556
C(20) H(4) 3.2597 no 2_556
C(21) H(4) 3.2512 no 2_556
C(24) H(5) 3.4868 no 2_556
C(24) H(25) 3.4667 no 4_554
C(24) H(27) 3.1179 no 4_554
C(24) H(28) 3.4332 no 4_554
C(25) H(1) 3.0749 no 4_555
C(25) H(3) 3.3403 no 2_556
C(25) H(7) 3.5487 no 1_655
C(26) H(2) 3.1751 no 4_555
C(26) H(4) 3.4109 no 2_556
C(26) H(15) 3.5442 no 2_556
C(26) H(18) 3.4295 no 4_455
C(27) H(12) 2.9452 no 4_455
C(27) H(14) 3.2501 no 2_556
C(27) H(22) 3.3342 no 2_556
C(27) H(27) 3.5704 no 4_454
C(28) H(7) 3.5028 no 4_554
C(28) H(19) 3.2976 no 2_556
C(28) H(20) 3.5823 no 2_556
C(28) H(22) 3.5020 no 2_556
C(28) H(24) 3.4197 no 4_454
C(29) H(16) 3.3926 no 1_455
C(29) H(18) 3.4965 no 1_455
C(29) H(25) 3.3295 no 4_454
C(29) H(27) 3.1965 no 4_454
C(29) H(30) 3.3857 no 1_455
C(29) H(36) 3.4990 no 4_454
H(1) C(25) 3.0749 no 4_454
H(1) H(3) 3.5219 no 3_556
H(1) H(32) 2.9810 no 4_454
H(1) H(33) 2.3436 no 4_454
H(1) H(36) 2.8887 no 4_454
H(2) C(12) 3.3914 no 3_556
H(2) C(14) 3.2899 no 1_455
H(2) C(26) 3.1751 no 4_454
H(2) H(11) 2.5909 no 3_556
H(2) H(13) 3.3968 no 3_556
H(2) H(17) 2.7954 no 1_455
H(2) H(18) 2.9528 no 1_455
H(2) H(35) 2.8690 no 4_454
H(2) H(36) 2.6507 no 4_454
H(3) C(12) 3.2719 no 3_556
H(3) C(25) 3.3403 no 2_546
H(3) H(1) 3.5219 no 3_556
H(3) H(11) 2.5350 no 3_556
H(3) H(12) 3.1732 no 3_556
H(3) H(17) 3.2649 no 1_455
H(3) H(29) 3.4533 no 2_546
H(3) H(32) 2.4355 no 2_546
H(4) C(19) 3.5845 no 2_546
H(4) C(20) 3.2597 no 2_546
H(4) C(21) 3.2512 no 2_546
H(4) C(26) 3.4109 no 2_546
H(4) H(32) 3.2064 no 2_546
H(4) H(35) 2.8855 no 2_546
H(4) H(36) 3.5989 no 2_546
H(5) C(24) 3.4868 no 2_546
H(5) H(28) 3.0223 no 3_557
H(5) H(29) 2.9222 no 2_546
H(5) H(31) 3.3781 no 2_546
H(6) C(16) 3.5492 no 1_455
H(6) C(18) 3.0138 no 3_557
H(6) H(16) 3.4629 no 1_455
H(6) H(17) 3.2444 no 1_455
H(6) H(22) 3.2488 no 1_455
H(6) H(23) 3.1935 no 1_455
H(6) H(26) 2.8096 no 3_557
H(6) H(27) 3.0227 no 3_557
H(6) H(28) 2.7023 no 3_557
H(7) C(25) 3.5487 no 1_455
H(7) C(28) 3.5028 no 4_455
H(7) H(9) 3.4123 no 4_455
H(7) H(16) 3.2978 no 1_455
H(7) H(21) 3.5284 no 1_455
H(7) H(23) 3.3135 no 1_455
H(7) H(34) 2.7233 no 1_455
H(7) H(41) 3.5783 no 4_455
H(7) H(43) 2.7742 no 4_455
H(8) C(11) 3.3876 no 4_455
H(8) H(9) 3.2555 no 4_455
H(8) H(10) 2.6621 no 4_455
H(8) H(12) 3.1778 no 4_455
H(8) H(31) 2.7670 no 4_455
H(8) H(43) 3.3055 no 4_455
H(9) H(7) 3.4123 no 4_554
H(9) H(8) 3.2555 no 4_554
H(9) H(32) 3.4159 no 4_454
H(9) H(33) 3.2619 no 4_454
H(10) C(10) 3.4934 no 4_554
H(10) H(8) 2.6621 no 4_554
H(10) H(37) 2.7773 no 4_554
H(11) C(3) 2.9998 no 3_556
H(11) C(4) 2.9707 no 3_556
H(11) H(2) 2.5909 no 3_556
H(11) H(3) 2.5350 no 3_556
H(11) H(17) 3.0191 no 3_656
H(11) H(32) 3.3432 no 4_454
H(12) C(27) 2.9452 no 4_554
H(12) H(3) 3.1732 no 3_556
H(12) H(8) 3.1778 no 4_554
H(12) H(15) 3.4383 no 3_656
H(12) H(17) 3.0695 no 3_656
H(12) H(32) 3.4319 no 4_454
H(12) H(35) 3.4888 no 4_554
H(12) H(37) 3.2351 no 4_554
H(12) H(38) 2.4037 no 4_554
H(12) H(39) 2.6448 no 4_554
H(12) H(40) 3.4920 no 4_554
H(13) C(13) 3.4606 no 3_656
H(13) C(14) 3.3211 no 3_656
H(13) H(2) 3.3968 no 3_556
H(13) H(13) 3.1305 no 3_656
H(13) H(15) 2.6726 no 3_656
H(13) H(17) 2.7914 no 3_656
H(13) H(18) 3.3459 no 3_656
H(13) H(35) 3.2670 no 4_554
H(13) H(37) 3.3987 no 4_554
H(13) H(39) 3.3374 no 4_554
H(14) C(27) 3.2501 no 2_546
H(14) H(35) 3.1509 no 2_546
H(14) H(39) 2.3413 no 2_546
H(14) H(40) 3.5698 no 2_546
H(15) C(12) 3.4506 no 3_656
H(15) C(26) 3.5442 no 2_546
H(15) H(12) 3.4383 no 3_656
H(15) H(13) 2.6726 no 3_656
H(15) H(35) 2.6021 no 2_546
H(15) H(39) 2.8616 no 2_546
H(16) C(29) 3.3926 no 1_655
H(16) H(6) 3.4629 no 1_655
H(16) H(7) 3.2978 no 1_655
H(16) H(44) 2.6544 no 1_655
H(16) H(45) 3.3635 no 1_655
H(17) C(3) 3.3995 no 1_655
H(17) C(12) 3.1358 no 3_656
H(17) H(2) 2.7954 no 1_655
H(17) H(3) 3.2649 no 1_655
H(17) H(6) 3.2444 no 1_655
H(17) H(11) 3.0191 no 3_656
H(17) H(12) 3.0695 no 3_656
H(17) H(13) 2.7914 no 3_656
H(17) H(39) 3.0764 no 2_546
H(17) H(44) 2.9819 no 1_655
H(18) C(26) 3.4295 no 4_554
H(18) C(29) 3.4965 no 1_655
H(18) H(2) 2.9528 no 1_655
H(18) H(13) 3.3459 no 3_656
H(18) H(35) 3.2185 no 4_554
H(18) H(36) 3.4539 no 4_554
H(18) H(37) 3.0609 no 4_554
H(18) H(44) 2.5517 no 1_655
H(19) C(28) 3.2976 no 2_546
H(19) H(21) 3.5047 no 3_657
H(19) H(42) 2.5368 no 2_546
H(19) H(43) 3.3320 no 2_546
H(20) C(28) 3.5823 no 2_546
H(20) H(39) 3.1020 no 2_546
H(20) H(42) 2.8810 no 2_546
H(21) C(16) 3.5152 no 3_657
H(21) H(7) 3.5284 no 1_655
H(21) H(19) 3.5047 no 3_657
H(21) H(21) 3.2003 no 3_657
H(21) H(22) 3.0327 no 3_657
H(21) H(26) 3.1553 no 3_657
H(21) H(41) 3.5655 no 4_555
H(21) H(42) 3.0022 no 4_555
H(22) C(18) 3.2272 no 3_657
H(22) C(27) 3.3342 no 2_546
H(22) C(28) 3.5020 no 2_546
H(22) H(6) 3.2488 no 1_655
H(22) H(21) 3.0327 no 3_657
H(22) H(26) 2.3169 no 3_657
H(22) H(27) 3.4304 no 3_657
H(22) H(39) 3.0200 no 2_546
H(22) H(40) 2.8228 no 2_546
H(22) H(42) 2.5595 no 2_546
H(23) H(6) 3.1935 no 1_655
H(23) H(7) 3.3135 no 1_655
H(23) H(26) 3.5376 no 3_657
H(23) H(39) 3.4882 no 2_546
H(24) C(28) 3.4197 no 4_555
H(24) H(40) 3.4618 no 4_555
H(24) H(41) 2.8079 no 4_555
H(24) H(42) 3.1697 no 4_555
H(24) H(46) 2.7755 no 4_555
H(25) C(24) 3.4667 no 4_455
H(25) C(29) 3.3295 no 4_555
H(25) H(29) 3.3796 no 4_455
H(25) H(30) 3.2302 no 4_455
H(25) H(31) 3.2153 no 4_455
H(25) H(44) 3.1416 no 4_555
H(25) H(46) 2.7252 no 4_555
H(26) C(8) 3.5296 no 3_557
H(26) C(16) 3.1138 no 3_657
H(26) H(6) 2.8096 no 3_557
H(26) H(21) 3.1553 no 3_657
H(26) H(22) 2.3169 no 3_657
H(26) H(23) 3.5376 no 3_657
H(26) H(40) 2.9790 no 4_555
H(26) H(42) 3.2653 no 4_555
H(26) H(46) 3.5854 no 4_555
H(27) C(24) 3.1179 no 4_455
H(27) C(27) 3.5704 no 4_555
H(27) C(29) 3.1965 no 4_555
H(27) H(6) 3.0227 no 3_557
H(27) H(22) 3.4304 no 3_657
H(27) H(29) 2.4659 no 4_455
H(27) H(30) 3.1866 no 4_455
H(27) H(31) 3.2427 no 4_455
H(27) H(40) 2.7394 no 4_555
H(27) H(44) 3.4511 no 4_555
H(27) H(45) 3.0200 no 4_555
H(27) H(46) 2.6505 no 4_555
H(28) C(7) 3.2826 no 3_557
H(28) C(8) 3.1147 no 3_557
H(28) C(24) 3.4332 no 4_455
H(28) H(5) 3.0223 no 3_557
H(28) H(6) 2.7023 no 3_557
H(28) H(29) 2.8841 no 4_455
H(28) H(31) 3.1602 no 4_455
H(29) C(18) 3.0765 no 4_554
H(29) H(3) 3.4533 no 2_556
H(29) H(5) 2.9222 no 2_556
H(29) H(25) 3.3796 no 4_554
H(29) H(27) 2.4659 no 4_554
H(29) H(28) 2.8841 no 4_554
H(29) H(45) 3.4141 no 1_655
H(30) C(29) 3.3857 no 1_655
H(30) H(25) 3.2302 no 4_554
H(30) H(27) 3.1866 no 4_554
H(30) H(37) 3.5074 no 4_554
H(30) H(44) 2.8740 no 1_655
H(30) H(45) 3.1438 no 1_655
H(31) C(6) 3.5807 no 4_554
H(31) C(10) 3.0748 no 4_554
H(31) C(18) 3.5275 no 4_554
H(31) H(5) 3.3781 no 2_556
H(31) H(8) 2.7670 no 4_554
H(31) H(25) 3.2153 no 4_554
H(31) H(27) 3.2427 no 4_554
H(31) H(28) 3.1602 no 4_554
H(31) H(37) 3.5916 no 4_554
H(32) C(4) 3.0958 no 2_556
H(32) C(5) 3.4744 no 2_556
H(32) H(1) 2.9810 no 4_555
H(32) H(3) 2.4355 no 2_556
H(32) H(4) 3.2064 no 2_556
H(32) H(9) 3.4159 no 4_555
H(32) H(11) 3.3432 no 4_555
H(32) H(12) 3.4319 no 4_555
H(32) H(45) 3.5946 no 1_655
H(33) C(2) 3.2788 no 4_555
H(33) H(1) 2.3436 no 4_555
H(33) H(9) 3.2619 no 4_555
H(33) H(41) 3.0905 no 4_555
H(34) H(7) 2.7233 no 1_655
H(34) H(45) 3.1604 no 1_655
H(35) C(5) 3.3890 no 2_556
H(35) C(13) 3.2762 no 2_556
H(35) H(2) 2.8690 no 4_555
H(35) H(4) 2.8855 no 2_556
H(35) H(12) 3.4888 no 4_455
H(35) H(13) 3.2670 no 4_455
H(35) H(14) 3.1509 no 2_556
H(35) H(15) 2.6021 no 2_556
H(35) H(18) 3.2185 no 4_455
H(36) C(2) 3.3735 no 4_555
H(36) C(3) 3.2648 no 4_555
H(36) C(29) 3.4990 no 4_555
H(36) H(1) 2.8887 no 4_555
H(36) H(2) 2.6507 no 4_555
H(36) H(4) 3.5989 no 2_556
H(36) H(18) 3.4539 no 4_455
H(36) H(44) 2.9975 no 4_555
H(36) H(46) 3.1368 no 4_555
H(37) C(12) 3.5803 no 4_455
H(37) H(10) 2.7773 no 4_455
H(37) H(12) 3.2351 no 4_455
H(37) H(13) 3.3987 no 4_455
H(37) H(18) 3.0609 no 4_455
H(37) H(30) 3.5074 no 4_455
H(37) H(31) 3.5916 no 4_455
H(37) H(44) 3.5204 no 4_555
H(38) C(12) 3.3241 no 4_455
H(38) H(12) 2.4037 no 4_455
H(39) C(12) 3.4085 no 4_455
H(39) C(13) 3.0352 no 2_556
H(39) C(14) 3.5371 no 2_556
H(39) C(16) 3.5719 no 2_556
H(39) H(12) 2.6448 no 4_455
H(39) H(13) 3.3374 no 4_455
H(39) H(14) 2.3413 no 2_556
H(39) H(15) 2.8616 no 2_556
H(39) H(17) 3.0764 no 2_556
H(39) H(20) 3.1020 no 2_556
H(39) H(22) 3.0200 no 2_556
H(39) H(23) 3.4882 no 2_556
H(40) C(18) 3.2596 no 4_454
H(40) H(12) 3.4920 no 4_455
H(40) H(14) 3.5698 no 2_556
H(40) H(22) 2.8228 no 2_556
H(40) H(24) 3.4618 no 4_454
H(40) H(26) 2.9790 no 4_454
H(40) H(27) 2.7394 no 4_454
H(41) H(7) 3.5783 no 4_554
H(41) H(21) 3.5655 no 4_454
H(41) H(24) 2.8079 no 4_454
H(41) H(33) 3.0905 no 4_454
H(42) C(15) 3.0826 no 2_556
H(42) C(16) 3.2137 no 2_556
H(42) H(19) 2.5368 no 2_556
H(42) H(20) 2.8810 no 2_556
H(42) H(21) 3.0022 no 4_454
H(42) H(22) 2.5595 no 2_556
H(42) H(24) 3.1697 no 4_454
H(42) H(26) 3.2653 no 4_454
H(43) C(9) 3.0412 no 4_554
H(43) C(10) 3.3525 no 4_554
H(43) H(7) 2.7742 no 4_554
H(43) H(8) 3.3055 no 4_554
H(43) H(19) 3.3320 no 2_556
H(44) C(14) 2.8880 no 1_455
H(44) H(16) 2.6544 no 1_455
H(44) H(17) 2.9819 no 1_455
H(44) H(18) 2.5517 no 1_455
H(44) H(25) 3.1416 no 4_454
H(44) H(27) 3.4511 no 4_454
H(44) H(30) 2.8740 no 1_455
H(44) H(36) 2.9975 no 4_454
H(44) H(37) 3.5204 no 4_454
H(45) H(16) 3.3635 no 1_455
H(45) H(27) 3.0200 no 4_454
H(45) H(29) 3.4141 no 1_455
H(45) H(30) 3.1438 no 1_455
H(45) H(32) 3.5946 no 1_455
H(45) H(34) 3.1604 no 1_455
H(46) C(17) 3.1386 no 4_454
H(46) C(18) 3.2543 no 4_454
H(46) H(24) 2.7755 no 4_454
H(46) H(25) 2.7252 no 4_454
H(46) H(26) 3.5854 no 4_454
H(46) H(27) 2.6505 no 4_454
H(46) H(36) 3.1368 no 4_454

loop_
_geom_torsion_atom_site_label_1
_geom_torsion_atom_site_label_2
_geom_torsion_atom_site_label_3
_geom_torsion_atom_site_label_4
_geom_torsion
_geom_torsion_publ_flag
Fe(1) Zr(1) P(1) Fe(1) 0.00(3) no
Fe(1) Zr(1) P(1) C(1) -177.95(8) no
Fe(1) Zr(1) P(1) C(11) -107.41(10) no
Fe(1) Zr(1) P(1) C(13) 111.53(10) no
P(1) Zr(1) Fe(1) P(1) 0.00(5) no
P(1) Zr(1) Fe(1) P(2) -106.03(6) no
P(1) Zr(1) Fe(1) C(19) 82.49(8) no
P(1) Zr(1) Fe(1) C(20) 164.77(12) no
P(1) Zr(1) Fe(1) C(21) 166.45(7) no
P(1) Zr(1) Fe(1) C(22) 133.53(6) no
P(1) Zr(1) Fe(1) C(23) 96.18(6) no
Fe(1) Zr(1) P(2) Fe(1) 0.00(3) no
Fe(1) Zr(1) P(2) C(6) 151.37(8) no
Fe(1) Zr(1) P(2) C(15) -119.63(9) no
Fe(1) Zr(1) P(2) C(17) 106.07(14) no
P(2) Zr(1) Fe(1) P(1) 106.03(6) no
P(2) Zr(1) Fe(1) P(2) 0.00(5) no
P(2) Zr(1) Fe(1) C(19) -171.49(10) no
P(2) Zr(1) Fe(1) C(20) -89.21(11) no
P(2) Zr(1) Fe(1) C(21) -87.52(6) no
P(2) Zr(1) Fe(1) C(22) -120.44(6) no
P(2) Zr(1) Fe(1) C(23) -157.80(7) no
Fe(1) Zr(1) C(1) P(1) 1.41(16) no
Fe(1) Zr(1) C(1) C(2) -119.9(3) no
Fe(1) Zr(1) C(1) C(5) 128.2(2) no
C(1) Zr(1) Fe(1) P(1) -1.17(14) no
C(1) Zr(1) Fe(1) P(2) -107.20(14) no
C(1) Zr(1) Fe(1) C(19) 81.31(15) no
C(1) Zr(1) Fe(1) C(20) 163.59(17) no
C(1) Zr(1) Fe(1) C(21) 165.28(14) no
C(1) Zr(1) Fe(1) C(22) 132.36(14) no
C(1) Zr(1) Fe(1) C(23) 95.00(14) no
Fe(1) Zr(1) C(2) C(1) 57.2(3) no
Fe(1) Zr(1) C(2) C(3) 171.6(2) no
C(2) Zr(1) Fe(1) P(1) -29.61(14) no
C(2) Zr(1) Fe(1) P(2) -135.64(14) no
C(2) Zr(1) Fe(1) C(19) 52.87(16) no
C(2) Zr(1) Fe(1) C(20) 135.15(17) no
C(2) Zr(1) Fe(1) C(21) 136.84(14) no
C(2) Zr(1) Fe(1) C(22) 103.92(14) no
C(2) Zr(1) Fe(1) C(23) 66.57(14) no
Fe(1) Zr(1) C(3) C(2) -10.3(3) no
Fe(1) Zr(1) C(3) C(4) 106.8(2) no
C(3) Zr(1) Fe(1) P(1) -24.12(17) no
C(3) Zr(1) Fe(1) P(2) -130.14(17) no
C(3) Zr(1) Fe(1) C(19) 58.37(19) no
C(3) Zr(1) Fe(1) C(20) 140.65(19) no
C(3) Zr(1) Fe(1) C(21) 142.34(17) no
C(3) Zr(1) Fe(1) C(22) 109.41(17) no
C(3) Zr(1) Fe(1) C(23) 72.06(17) no
Fe(1) Zr(1) C(4) C(3) -97.2(3) no
Fe(1) Zr(1) C(4) C(5) 18.4(3) no
C(4) Zr(1) Fe(1) P(1) 15.08(17) no
C(4) Zr(1) Fe(1) P(2) -90.95(17) no
C(4) Zr(1) Fe(1) C(19) 97.57(18) no
C(4) Zr(1) Fe(1) C(20) 179.85(19) no
C(4) Zr(1) Fe(1) C(21) -178.47(17) no
C(4) Zr(1) Fe(1) C(22) 148.61(17) no
C(4) Zr(1) Fe(1) C(23) 111.26(17) no
Fe(1) Zr(1) C(5) C(1) -50.0(2) no
Fe(1) Zr(1) C(5) C(4) -165.4(2) no
C(5) Zr(1) Fe(1) P(1) 24.84(14) no
C(5) Zr(1) Fe(1) P(2) -81.19(14) no
C(5) Zr(1) Fe(1) C(19) 107.32(15) no
C(5) Zr(1) Fe(1) C(20) -170.40(16) no
C(5) Zr(1) Fe(1) C(21) -168.71(14) no
C(5) Zr(1) Fe(1) C(22) 158.37(14) no
C(5) Zr(1) Fe(1) C(23) 121.01(14) no
Fe(1) Zr(1) C(6) P(2) -19.56(16) no
Fe(1) Zr(1) C(6) C(7) -147.0(3) no
Fe(1) Zr(1) C(6) C(10) 100.1(2) no
C(6) Zr(1) Fe(1) P(1) 122.68(14) no
C(6) Zr(1) Fe(1) P(2) 16.65(14) no
C(6) Zr(1) Fe(1) C(19) -154.84(16) no
C(6) Zr(1) Fe(1) C(20) -72.56(17) no
C(6) Zr(1) Fe(1) C(21) -70.87(14) no
C(6) Zr(1) Fe(1) C(22) -103.79(14) no
C(6) Zr(1) Fe(1) C(23) -141.14(14) no
Fe(1) Zr(1) C(7) C(6) 32.6(3) no
Fe(1) Zr(1) C(7) C(8) 147.88(19) no
C(7) Zr(1) Fe(1) P(1) 104.90(15) no
C(7) Zr(1) Fe(1) P(2) -1.12(15) no
C(7) Zr(1) Fe(1) C(19) -172.61(16) no
C(7) Zr(1) Fe(1) C(20) -90.33(17) no
C(7) Zr(1) Fe(1) C(21) -88.64(15) no
C(7) Zr(1) Fe(1) C(22) -121.57(15) no
C(7) Zr(1) Fe(1) C(23) -158.92(15) no
Fe(1) Zr(1) C(8) C(7) -42.2(4) no
Fe(1) Zr(1) C(8) C(9) 72.5(3) no
C(8) Zr(1) Fe(1) P(1) 126.8(2) no
C(8) Zr(1) Fe(1) P(2) 20.8(2) no
C(8) Zr(1) Fe(1) C(19) -150.7(2) no
C(8) Zr(1) Fe(1) C(20) -68.4(3) no
C(8) Zr(1) Fe(1) C(21) -66.7(2) no
C(8) Zr(1) Fe(1) C(22) -99.6(2) no
C(8) Zr(1) Fe(1) C(23) -137.0(2) no
Fe(1) Zr(1) C(9) C(8) -125.83(18) no
Fe(1) Zr(1) C(9) C(10) -7.8(4) no
C(9) Zr(1) Fe(1) P(1) 160.26(17) no
C(9) Zr(1) Fe(1) P(2) 54.24(17) no
C(9) Zr(1) Fe(1) C(19) -117.25(18) no
C(9) Zr(1) Fe(1) C(20) -35.0(2) no
C(9) Zr(1) Fe(1) C(21) -33.29(17) no
C(9) Zr(1) Fe(1) C(22) -66.21(17) no
C(9) Zr(1) Fe(1) C(23) -103.56(17) no
Fe(1) Zr(1) C(10) C(6) -73.2(3) no
Fe(1) Zr(1) C(10) C(9) 172.8(3) no
C(10) Zr(1) Fe(1) P(1) 156.07(16) no
C(10) Zr(1) Fe(1) P(2) 50.04(16) no
C(10) Zr(1) Fe(1) C(19) -121.45(17) no
C(10) Zr(1) Fe(1) C(20) -39.17(18) no
C(10) Zr(1) Fe(1) C(21) -37.48(16) no
C(10) Zr(1) Fe(1) C(22) -70.40(16) no
C(10) Zr(1) Fe(1) C(23) -107.76(16) no
C(29) Zr(1) Fe(1) P(1) -113.14(16) no
C(29) Zr(1) Fe(1) P(2) 140.84(16) no
C(29) Zr(1) Fe(1) C(19) -30.65(18) no
C(29) Zr(1) Fe(1) C(20) 51.63(19) no
C(29) Zr(1) Fe(1) C(21) 53.32(16) no
C(29) Zr(1) Fe(1) C(22) 20.39(16) no
C(29) Zr(1) Fe(1) C(23) -16.96(16) no
P(1) Zr(1) P(2) Fe(1) 44.98(4) no
P(1) Zr(1) P(2) C(6) -163.65(7) no
P(1) Zr(1) P(2) C(15) -74.65(7) no
P(1) Zr(1) P(2) C(17) 151.06(14) no
P(2) Zr(1) P(1) Fe(1) -45.81(4) no
P(2) Zr(1) P(1) C(1) 136.23(7) no
P(2) Zr(1) P(1) C(11) -153.22(10) no
P(2) Zr(1) P(1) C(13) 65.72(9) no
P(1) Zr(1) C(1) P(1) 0.00(5) no
P(1) Zr(1) C(1) C(2) -121.3(4) no
P(1) Zr(1) C(1) C(5) 126.8(4) no
C(1) Zr(1) P(1) Fe(1) 178.0(3) no
C(1) Zr(1) P(1) C(1) 0.0(3) no
C(1) Zr(1) P(1) C(11) 70.5(3) no
C(1) Zr(1) P(1) C(13) -70.5(3) no
P(1) Zr(1) C(2) C(1) 34.26(15) no
P(1) Zr(1) C(2) C(3) 148.7(3) no
C(2) Zr(1) P(1) Fe(1) 144.19(17) no
C(2) Zr(1) P(1) C(1) -33.76(17) no
C(2) Zr(1) P(1) C(11) 36.79(18) no
C(2) Zr(1) P(1) C(13) -104.27(19) no
P(1) Zr(1) C(3) C(2) -26.1(2) no
P(1) Zr(1) C(3) C(4) 91.0(2) no
C(3) Zr(1) P(1) Fe(1) 160.43(14) no
C(3) Zr(1) P(1) C(1) -17.53(15) no
C(3) Zr(1) P(1) C(11) 53.02(16) no
C(3) Zr(1) P(1) C(13) -88.04(16) no
P(1) Zr(1) C(4) C(3) -87.2(2) no
P(1) Zr(1) C(4) C(5) 28.4(2) no
C(4) Zr(1) P(1) Fe(1) -168.13(14) no
C(4) Zr(1) P(1) C(1) 13.91(14) no
C(4) Zr(1) P(1) C(11) 84.46(16) no
C(4) Zr(1) P(1) C(13) -56.60(16) no
P(1) Zr(1) C(5) C(1) -31.12(14) no
P(1) Zr(1) C(5) C(4) -146.5(3) no
C(5) Zr(1) P(1) Fe(1) -151.04(16) no
C(5) Zr(1) P(1) C(1) 31.01(16) no
C(5) Zr(1) P(1) C(11) 101.55(18) no
C(5) Zr(1) P(1) C(13) -39.51(17) no
P(1) Zr(1) C(6) P(2) 14.9(2) no
P(1) Zr(1) C(6) C(7) -112.55(19) no
P(1) Zr(1) C(6) C(10) 134.60(19) no
C(6) Zr(1) P(1) Fe(1) -55.28(14) no
C(6) Zr(1) P(1) C(1) 126.77(15) no
C(6) Zr(1) P(1) C(11) -162.68(16) no
C(6) Zr(1) P(1) C(13) 56.26(16) no
P(1) Zr(1) C(7) C(6) 75.6(3) no
P(1) Zr(1) C(7) C(8) -169.16(18) no
C(7) Zr(1) P(1) Fe(1) -87.66(16) no
C(7) Zr(1) P(1) C(1) 94.39(16) no
C(7) Zr(1) P(1) C(11) 164.93(17) no
C(7) Zr(1) P(1) C(13) 23.87(18) no
P(1) Zr(1) C(8) C(7) 16.5(4) no
P(1) Zr(1) C(8) C(9) 131.18(19) no
C(8) Zr(1) P(1) Fe(1) -97.1(3) no
C(8) Zr(1) P(1) C(1) 85.0(3) no
C(8) Zr(1) P(1) C(11) 155.5(3) no
C(8) Zr(1) P(1) C(13) 14.4(3) no
P(1) Zr(1) C(9) C(8) -97.5(4) no
P(1) Zr(1) C(9) C(10) 20.5(6) no
C(9) Zr(1) P(1) Fe(1) -40.4(4) no
C(9) Zr(1) P(1) C(1) 141.6(4) no
C(9) Zr(1) P(1) C(11) -147.9(4) no
C(9) Zr(1) P(1) C(13) 71.1(4) no
P(1) Zr(1) C(10) C(6) -55.0(3) no
P(1) Zr(1) C(10) C(9) -168.89(16) no
C(10) Zr(1) P(1) Fe(1) -27.92(19) no
C(10) Zr(1) P(1) C(1) 154.12(19) no
C(10) Zr(1) P(1) C(11) -135.33(19) no
C(10) Zr(1) P(1) C(13) 83.6(2) no
C(29) Zr(1) P(1) Fe(1) 86.97(18) no
C(29) Zr(1) P(1) C(1) -90.98(18) no
C(29) Zr(1) P(1) C(11) -20.4(2) no
C(29) Zr(1) P(1) C(13) -161.49(19) no
P(2) Zr(1) C(1) P(1) -38.7(2) no
P(2) Zr(1) C(1) C(2) -160.0(2) no
P(2) Zr(1) C(1) C(5) 88.05(19) no
C(1) Zr(1) P(2) Fe(1) 67.58(14) no
C(1) Zr(1) P(2) C(6) -141.05(15) no
C(1) Zr(1) P(2) C(15) -52.05(15) no
C(1) Zr(1) P(2) C(17) 173.66(18) no
P(2) Zr(1) C(2) C(1) 23.7(3) no
P(2) Zr(1) C(2) C(3) 138.08(16) no
C(2) Zr(1) P(2) Fe(1) 54.87(17) no
C(2) Zr(1) P(2) C(6) -153.76(17) no
C(2) Zr(1) P(2) C(15) -64.76(18) no
C(2) Zr(1) P(2) C(17) 160.9(2) no
P(2) Zr(1) C(3) C(2) -65.8(4) no
P(2) Zr(1) C(3) C(4) 51.2(4) no
C(3) Zr(1) P(2) Fe(1) 89.8(3) no
C(3) Zr(1) P(2) C(6) -118.8(3) no
C(3) Zr(1) P(2) C(15) -29.8(3) no
C(3) Zr(1) P(2) C(17) -164.1(3) no
P(2) Zr(1) C(4) C(3) -146.64(16) no
P(2) Zr(1) C(4) C(5) -31.1(3) no
C(4) Zr(1) P(2) Fe(1) 117.12(15) no
C(4) Zr(1) P(2) C(6) -91.52(16) no
C(4) Zr(1) P(2) C(15) -2.52(17) no
C(4) Zr(1) P(2) C(17) -136.81(19) no
P(2) Zr(1) C(5) C(1) -91.84(19) no
P(2) Zr(1) C(5) C(4) 152.8(3) no
C(5) Zr(1) P(2) Fe(1) 101.18(14) no
C(5) Zr(1) P(2) C(6) -107.45(14) no
C(5) Zr(1) P(2) C(15) -18.46(15) no
C(5) Zr(1) P(2) C(17) -152.75(18) no
P(2) Zr(1) C(6) P(2) -0.00(5) no
P(2) Zr(1) C(6) C(7) -127.5(4) no
P(2) Zr(1) C(6) C(10) 119.7(4) no
C(6) Zr(1) P(2) Fe(1) -151.4(3) no
C(6) Zr(1) P(2) C(6) 0.0(3) no
C(6) Zr(1) P(2) C(15) 89.0(3) no
C(6) Zr(1) P(2) C(17) -45.3(3) no
P(2) Zr(1) C(7) C(6) 31.74(15) no
P(2) Zr(1) C(7) C(8) 147.0(3) no
C(7) Zr(1) P(2) Fe(1) 178.74(17) no
C(7) Zr(1) P(2) C(6) -29.89(16) no
C(7) Zr(1) P(2) C(15) 59.11(17) no
C(7) Zr(1) P(2) C(17) -75.2(2) no
P(2) Zr(1) C(8) C(7) -28.3(3) no
P(2) Zr(1) C(8) C(9) 86.3(2) no
C(8) Zr(1) P(2) Fe(1) -164.08(16) no
C(8) Zr(1) P(2) C(6) -12.71(16) no
C(8) Zr(1) P(2) C(15) 76.28(17) no
C(8) Zr(1) P(2) C(17) -58.0(2) no
P(2) Zr(1) C(9) C(8) -92.6(2) no
P(2) Zr(1) C(9) C(10) 25.4(3) no
C(9) Zr(1) P(2) Fe(1) -132.48(17) no
C(9) Zr(1) P(2) C(6) 18.89(17) no
C(9) Zr(1) P(2) C(15) 107.89(17) no
C(9) Zr(1) P(2) C(17) -26.4(2) no
P(2) Zr(1) C(10) C(6) -35.98(16) no
P(2) Zr(1) C(10) C(9) -149.9(4) no
C(10) Zr(1) P(2) Fe(1) -116.99(19) no
C(10) Zr(1) P(2) C(6) 34.38(19) no
C(10) Zr(1) P(2) C(15) 123.4(2) no
C(10) Zr(1) P(2) C(17) -10.9(2) no
C(29) Zr(1) P(2) Fe(1) -62.8(3) no
C(29) Zr(1) P(2) C(6) 88.5(3) no
C(29) Zr(1) P(2) C(15) 177.5(2) no
C(29) Zr(1) P(2) C(17) 43.2(3) no
C(1) Zr(1) C(2) C(1) 0.0(3) no
C(1) Zr(1) C(2) C(3) 114.4(5) no
C(2) Zr(1) C(1) P(1) 121.3(5) no
C(2) Zr(1) C(1) C(2) 0.0(3) no
C(2) Zr(1) C(1) C(5) -112.0(4) no
C(1) Zr(1) C(3) C(2) -38.0(3) no
C(1) Zr(1) C(3) C(4) 79.1(3) no
C(3) Zr(1) C(1) P(1) 158.3(4) no
C(3) Zr(1) C(1) C(2) 37.0(3) no
C(3) Zr(1) C(1) C(5) -75.0(3) no
C(1) Zr(1) C(4) C(3) -77.8(3) no
C(1) Zr(1) C(4) C(5) 37.8(2) no
C(4) Zr(1) C(1) P(1) -162.9(4) no
C(4) Zr(1) C(1) C(2) 75.9(3) no
C(4) Zr(1) C(1) C(5) -36.1(2) no
C(1) Zr(1) C(5) C(1) 0.0(3) no
C(1) Zr(1) C(5) C(4) -115.4(4) no
C(5) Zr(1) C(1) P(1) -126.8(4) no
C(5) Zr(1) C(1) C(2) 112.0(4) no
C(5) Zr(1) C(1) C(5) 0.0(3) no
C(1) Zr(1) C(6) P(2) 44.9(3) no
C(1) Zr(1) C(6) C(7) -82.6(3) no
C(1) Zr(1) C(6) C(10) 164.6(2) no
C(6) Zr(1) C(1) P(1) -62.7(3) no
C(6) Zr(1) C(1) C(2) 176.0(2) no
C(6) Zr(1) C(1) C(5) 64.0(3) no
C(1) Zr(1) C(7) C(6) 111.3(3) no
C(1) Zr(1) C(7) C(8) -133.4(3) no
C(7) Zr(1) C(1) P(1) -97.6(3) no
C(7) Zr(1) C(1) C(2) 141.1(3) no
C(7) Zr(1) C(1) C(5) 29.1(3) no
C(1) Zr(1) C(8) C(7) 61.4(4) no
C(1) Zr(1) C(8) C(9) 176.04(19) no
C(8) Zr(1) C(1) P(1) -127.7(3) no
C(8) Zr(1) C(1) C(2) 111.0(3) no
C(8) Zr(1) C(1) C(5) -1.0(4) no
C(1) Zr(1) C(9) C(8) -9.0(7) no
C(1) Zr(1) C(9) C(10) 109.0(6) no
C(9) Zr(1) C(1) P(1) -121.7(5) no
C(9) Zr(1) C(1) C(2) 117.0(5) no
C(9) Zr(1) C(1) C(5) 5.0(7) no
C(1) Zr(1) C(10) C(6) -27.1(6) no
C(1) Zr(1) C(10) C(9) -141.1(3) no
C(10) Zr(1) C(1) P(1) -46.2(5) no
C(10) Zr(1) C(1) C(2) -167.5(3) no
C(10) Zr(1) C(1) C(5) 80.5(5) no
C(29) Zr(1) C(1) P(1) 107.2(3) no
C(29) Zr(1) C(1) C(2) -14.1(3) no
C(29) Zr(1) C(1) C(5) -126.1(3) no
C(2) Zr(1) C(3) C(2) 0.0(3) no
C(2) Zr(1) C(3) C(4) 117.0(5) no
C(3) Zr(1) C(2) C(1) -114.4(5) no
C(3) Zr(1) C(2) C(3) 0.0(3) no
C(2) Zr(1) C(4) C(3) -36.4(3) no
C(2) Zr(1) C(4) C(5) 79.2(3) no
C(4) Zr(1) C(2) C(1) -79.2(3) no
C(4) Zr(1) C(2) C(3) 35.2(3) no
C(2) Zr(1) C(5) C(1) 38.7(2) no
C(2) Zr(1) C(5) C(4) -76.7(3) no
C(5) Zr(1) C(2) C(1) -39.2(3) no
C(5) Zr(1) C(2) C(3) 75.2(3) no
C(2) Zr(1) C(6) P(2) 49.3(5) no
C(2) Zr(1) C(6) C(7) -78.2(5) no
C(2) Zr(1) C(6) C(10) 169.0(3) no
C(6) Zr(1) C(2) C(1) -7.2(6) no
C(6) Zr(1) C(2) C(3) 107.2(4) no
C(2) Zr(1) C(7) C(6) 138.9(3) no
C(2) Zr(1) C(7) C(8) -105.8(3) no
C(7) Zr(1) C(2) C(1) -53.3(4) no
C(7) Zr(1) C(2) C(3) 61.1(4) no
C(2) Zr(1) C(8) C(7) 105.2(3) no
C(2) Zr(1) C(8) C(9) -140.2(3) no
C(8) Zr(1) C(2) C(1) -98.2(3) no
C(8) Zr(1) C(2) C(3) 16.2(4) no
C(2) Zr(1) C(9) C(8) 74.6(5) no
C(2) Zr(1) C(9) C(10) -167.5(3) no
C(9) Zr(1) C(2) C(1) -141.3(4) no
C(9) Zr(1) C(2) C(3) -26.9(6) no
C(29) Zr(1) C(2) C(1) 167.2(3) no
C(29) Zr(1) C(2) C(3) -78.4(3) no
C(3) Zr(1) C(4) C(3) 0.0(3) no
C(3) Zr(1) C(4) C(5) 115.6(5) no
C(4) Zr(1) C(3) C(2) -117.0(5) no
C(4) Zr(1) C(3) C(4) 0.0(3) no
C(3) Zr(1) C(5) C(1) 79.3(3) no
C(3) Zr(1) C(5) C(4) -36.1(3) no
C(5) Zr(1) C(3) C(2) -80.0(3) no
C(5) Zr(1) C(3) C(4) 37.0(3) no
C(3) Zr(1) C(6) P(2) 110.5(3) no
C(3) Zr(1) C(6) C(7) -17.0(5) no
C(3) Zr(1) C(6) C(10) -129.9(3) no
C(6) Zr(1) C(3) C(2) -125.6(3) no
C(6) Zr(1) C(3) C(4) -8.6(5) no
C(3) Zr(1) C(7) C(6) 169.4(2) no
C(3) Zr(1) C(7) C(8) -75.4(3) no
C(7) Zr(1) C(3) C(2) -135.6(3) no
C(7) Zr(1) C(3) C(4) -18.5(3) no
C(3) Zr(1) C(8) C(7) 114.0(3) no
C(3) Zr(1) C(8) C(9) -131.4(3) no
C(8) Zr(1) C(3) C(2) -167.8(3) no
C(8) Zr(1) C(3) C(4) -50.8(3) no
C(3) Zr(1) C(9) C(8) 58.3(3) no
C(3) Zr(1) C(9) C(10) 176.3(3) no
C(9) Zr(1) C(3) C(2) 165.1(3) no
C(9) Zr(1) C(3) C(4) -77.8(3) no
C(3) Zr(1) C(10) C(6) 107.1(4) no
C(3) Zr(1) C(10) C(9) -6.9(6) no
C(10) Zr(1) C(3) C(2) 169.3(4) no
C(10) Zr(1) C(3) C(4) -73.6(5) no
C(29) Zr(1) C(3) C(2) 96.0(3) no
C(29) Zr(1) C(3) C(4) -147.0(3) no
C(4) Zr(1) C(5) C(1) 115.4(5) no
C(4) Zr(1) C(5) C(4) 0.0(3) no
C(5) Zr(1) C(4) C(3) -115.6(5) no
C(5) Zr(1) C(4) C(5) 0.0(3) no
C(4) Zr(1) C(6) P(2) 105.6(3) no
C(4) Zr(1) C(6) C(7) -21.9(3) no
C(4) Zr(1) C(6) C(10) -134.7(3) no
C(6) Zr(1) C(4) C(3) 174.5(2) no
C(6) Zr(1) C(4) C(5) -69.9(3) no
C(4) Zr(1) C(7) C(6) 159.7(3) no
C(4) Zr(1) C(7) C(8) -85.0(3) no
C(7) Zr(1) C(4) C(3) 162.7(3) no
C(7) Zr(1) C(4) C(5) -81.7(3) no
C(4) Zr(1) C(8) C(7) 89.8(3) no
C(4) Zr(1) C(8) C(9) -155.6(3) no
C(8) Zr(1) C(4) C(3) 129.5(3) no
C(8) Zr(1) C(4) C(5) -114.9(3) no
C(4) Zr(1) C(9) C(8) 25.6(3) no
C(4) Zr(1) C(9) C(10) 143.6(3) no
C(9) Zr(1) C(4) C(3) 116.2(3) no
C(9) Zr(1) C(4) C(5) -128.2(3) no
C(4) Zr(1) C(10) C(6) 63.8(4) no
C(4) Zr(1) C(10) C(9) -50.2(4) no
C(10) Zr(1) C(4) C(3) 141.8(3) no
C(10) Zr(1) C(4) C(5) -102.6(3) no
C(29) Zr(1) C(4) C(3) 33.3(3) no
C(29) Zr(1) C(4) C(5) 148.9(3) no
C(5) Zr(1) C(6) P(2) 75.2(3) no
C(5) Zr(1) C(6) C(7) -52.3(3) no
C(5) Zr(1) C(6) C(10) -165.1(3) no
C(6) Zr(1) C(5) C(1) -125.8(3) no
C(6) Zr(1) C(5) C(4) 118.8(3) no
C(5) Zr(1) C(7) C(6) 127.3(3) no
C(5) Zr(1) C(7) C(8) -117.5(3) no
C(7) Zr(1) C(5) C(1) -151.9(3) no
C(7) Zr(1) C(5) C(4) 92.7(3) no
C(5) Zr(1) C(8) C(7) 60.9(3) no
C(5) Zr(1) C(8) C(9) 175.5(3) no
C(8) Zr(1) C(5) C(1) 179.2(3) no
C(8) Zr(1) C(5) C(4) 63.8(3) no
C(5) Zr(1) C(9) C(8) -5.6(4) no
C(5) Zr(1) C(9) C(10) 112.4(3) no
C(9) Zr(1) C(5) C(1) -177.85(19) no
C(9) Zr(1) C(5) C(4) 66.8(3) no
C(5) Zr(1) C(10) C(6) 19.8(4) no
C(5) Zr(1) C(10) C(9) -94.2(3) no
C(10) Zr(1) C(5) C(1) -136.7(3) no
C(10) Zr(1) C(5) C(4) 107.9(3) no
C(29) Zr(1) C(5) C(1) 74.2(3) no
C(29) Zr(1) C(5) C(4) -41.2(4) no
C(6) Zr(1) C(7) C(6) 0.0(3) no
C(6) Zr(1) C(7) C(8) 115.3(5) no
C(7) Zr(1) C(6) P(2) 127.5(5) no
C(7) Zr(1) C(6) C(7) 0.0(3) no
C(7) Zr(1) C(6) C(10) -112.8(4) no
C(6) Zr(1) C(8) C(7) -37.3(3) no
C(6) Zr(1) C(8) C(9) 77.4(3) no
C(8) Zr(1) C(6) P(2) 164.4(4) no
C(8) Zr(1) C(6) C(7) 36.9(3) no
C(8) Zr(1) C(6) C(10) -75.9(3) no
C(6) Zr(1) C(9) C(8) -79.3(3) no
C(6) Zr(1) C(9) C(10) 38.7(3) no
C(9) Zr(1) C(6) P(2) -156.5(4) no
C(9) Zr(1) C(6) C(7) 76.0(3) no
C(9) Zr(1) C(6) C(10) -36.8(3) no
C(6) Zr(1) C(10) C(6) 0.0(3) no
C(6) Zr(1) C(10) C(9) -113.9(5) no
C(10) Zr(1) C(6) P(2) -119.7(5) no
C(10) Zr(1) C(6) C(7) 112.8(5) no
C(10) Zr(1) C(6) C(10) 0.0(3) no
C(29) Zr(1) C(6) P(2) -123.7(3) no
C(29) Zr(1) C(6) C(7) 108.8(3) no
C(29) Zr(1) C(6) C(10) -4.0(4) no
C(7) Zr(1) C(8) C(7) 0.0(3) no
C(7) Zr(1) C(8) C(9) 114.6(5) no
C(8) Zr(1) C(7) C(6) -115.3(5) no
C(8) Zr(1) C(7) C(8) 0.0(3) no
C(7) Zr(1) C(9) C(8) -37.9(3) no
C(7) Zr(1) C(9) C(10) 80.1(3) no
C(9) Zr(1) C(7) C(6) -78.8(3) no
C(9) Zr(1) C(7) C(8) 36.5(3) no
C(7) Zr(1) C(10) C(6) 38.2(3) no
C(7) Zr(1) C(10) C(9) -75.8(3) no
C(10) Zr(1) C(7) C(6) -38.8(3) no
C(10) Zr(1) C(7) C(8) 76.4(3) no
C(29) Zr(1) C(7) C(6) -98.4(3) no
C(29) Zr(1) C(7) C(8) 16.9(4) no
C(8) Zr(1) C(9) C(8) 0.0(3) no
C(8) Zr(1) C(9) C(10) 118.0(5) no
C(9) Zr(1) C(8) C(7) -114.6(5) no
C(9) Zr(1) C(8) C(9) 0.0(3) no
C(8) Zr(1) C(10) C(6) 78.9(3) no
C(8) Zr(1) C(10) C(9) -35.0(3) no
C(10) Zr(1) C(8) C(7) -79.1(3) no
C(10) Zr(1) C(8) C(9) 35.6(3) no
C(29) Zr(1) C(8) C(7) -167.0(3) no
C(29) Zr(1) C(8) C(9) -52.4(3) no
C(9) Zr(1) C(10) C(6) 113.9(5) no
C(9) Zr(1) C(10) C(9) 0.0(3) no
C(10) Zr(1) C(9) C(8) -118.0(5) no
C(10) Zr(1) C(9) C(10) 0.0(3) no
C(29) Zr(1) C(9) C(8) 126.9(3) no
C(29) Zr(1) C(9) C(10) -115.1(3) no
C(29) Zr(1) C(10) C(6) 176.8(3) no
C(29) Zr(1) C(10) C(9) 62.8(3) no
Zr(1) Fe(1) P(1) Zr(1) 0.000(12) no
Zr(1) Fe(1) P(1) C(1) 1.66(7) no
Zr(1) Fe(1) P(1) C(11) 114.47(8) no
Zr(1) Fe(1) P(1) C(13) -117.79(9) no
Zr(1) Fe(1) P(2) Zr(1) 0.000(12) no
Zr(1) Fe(1) P(2) C(6) -22.64(6) no
Zr(1) Fe(1) P(2) C(15) 93.40(9) no
Zr(1) Fe(1) P(2) C(17) -136.80(9) no
Zr(1) Fe(1) C(19) C(20) 140.08(16) no
Zr(1) Fe(1) C(19) C(23) 21.0(4) no
Zr(1) Fe(1) C(19) C(24) -102.8(5) no
Zr(1) Fe(1) C(20) C(19) -114.8(4) no
Zr(1) Fe(1) C(20) C(21) 2.4(6) no
Zr(1) Fe(1) C(20) C(25) 126.0(4) no
Zr(1) Fe(1) C(21) C(20) -178.92(12) no
Zr(1) Fe(1) C(21) C(22) -60.5(3) no
Zr(1) Fe(1) C(21) C(26) 59.0(6) no
Zr(1) Fe(1) C(22) C(21) 129.18(18) no
Zr(1) Fe(1) C(22) C(23) -112.23(18) no
Zr(1) Fe(1) C(22) C(27) 8.7(5) no
Zr(1) Fe(1) C(23) C(19) -167.64(14) no
Zr(1) Fe(1) C(23) C(22) 75.46(19) no
Zr(1) Fe(1) C(23) C(28) -43.6(5) no
P(1) Fe(1) P(2) Zr(1) -74.86(5) no
P(1) Fe(1) P(2) C(6) -97.50(8) no
P(1) Fe(1) P(2) C(15) 18.54(11) no
P(1) Fe(1) P(2) C(17) 148.34(9) no
P(2) Fe(1) P(1) Zr(1) 73.53(5) no
P(2) Fe(1) P(1) C(1) 75.19(9) no
P(2) Fe(1) P(1) C(11) -172.01(8) no
P(2) Fe(1) P(1) C(13) -44.27(11) no
P(1) Fe(1) C(19) C(20) -142.59(18) no
P(1) Fe(1) C(19) C(23) 98.33(19) no
P(1) Fe(1) C(19) C(24) -25.5(5) no
C(19) Fe(1) P(1) Zr(1) -145.48(15) no
C(19) Fe(1) P(1) C(1) -143.81(16) no
C(19) Fe(1) P(1) C(11) -31.01(16) no
C(19) Fe(1) P(1) C(13) 96.73(17) no
P(1) Fe(1) C(20) C(19) 47.0(3) no
P(1) Fe(1) C(20) C(21) 164.24(12) no
P(1) Fe(1) C(20) C(25) -72.2(5) no
C(20) Fe(1) P(1) Zr(1) -172.7(2) no
C(20) Fe(1) P(1) C(1) -171.0(2) no
C(20) Fe(1) P(1) C(11) -58.2(3) no
C(20) Fe(1) P(1) C(13) 69.6(3) no
P(1) Fe(1) C(21) C(20) -40.0(6) no
P(1) Fe(1) C(21) C(22) 78.4(5) no
P(1) Fe(1) C(21) C(26) -162.1(3) no
C(21) Fe(1) P(1) Zr(1) -143.4(5) no
C(21) Fe(1) P(1) C(1) -141.8(5) no
C(21) Fe(1) P(1) C(11) -29.0(5) no
C(21) Fe(1) P(1) C(13) 98.8(5) no
P(1) Fe(1) C(22) C(21) -151.81(12) no
P(1) Fe(1) C(22) C(23) -33.2(4) no
P(1) Fe(1) C(22) C(27) 87.7(6) no
C(22) Fe(1) P(1) Zr(1) -86.1(2) no
C(22) Fe(1) P(1) C(1) -84.4(3) no
C(22) Fe(1) P(1) C(11) 28.4(3) no
C(22) Fe(1) P(1) C(13) 156.1(2) no
P(1) Fe(1) C(23) C(19) -86.79(18) no
P(1) Fe(1) C(23) C(22) 156.31(16) no
P(1) Fe(1) C(23) C(28) 37.3(5) no
C(23) Fe(1) P(1) Zr(1) -106.35(15) no
C(23) Fe(1) P(1) C(1) -104.69(16) no
C(23) Fe(1) P(1) C(11) 8.11(17) no
C(23) Fe(1) P(1) C(13) 135.85(17) no
P(2) Fe(1) C(19) C(20) -27.6(4) no
P(2) Fe(1) C(19) C(23) -146.72(13) no
P(2) Fe(1) C(19) C(24) 89.5(5) no
C(19) Fe(1) P(2) Zr(1) 172.9(3) no
C(19) Fe(1) P(2) C(6) 150.2(3) no
C(19) Fe(1) P(2) C(15) -93.7(3) no
C(19) Fe(1) P(2) C(17) 36.1(3) no
P(2) Fe(1) C(20) C(19) 161.28(17) no
P(2) Fe(1) C(20) C(21) -81.5(2) no
P(2) Fe(1) C(20) C(25) 42.1(5) no
C(20) Fe(1) P(2) Zr(1) 155.73(16) no
C(20) Fe(1) P(2) C(6) 133.09(17) no
C(20) Fe(1) P(2) C(15) -110.87(18) no
C(20) Fe(1) P(2) C(17) 18.93(18) no
P(2) Fe(1) C(21) C(20) 103.92(19) no
P(2) Fe(1) C(21) C(22) -137.62(18) no
P(2) Fe(1) C(21) C(26) -18.2(5) no
C(21) Fe(1) P(2) Zr(1) 117.28(14) no
C(21) Fe(1) P(2) C(6) 94.64(16) no
C(21) Fe(1) P(2) C(15) -149.31(16) no
C(21) Fe(1) P(2) C(17) -19.52(17) no
P(2) Fe(1) C(22) C(21) 51.5(3) no
P(2) Fe(1) C(22) C(23) 170.10(12) no
P(2) Fe(1) C(22) C(27) -69.0(6) no
C(22) Fe(1) P(2) Zr(1) 88.07(18) no
C(22) Fe(1) P(2) C(6) 65.43(19) no
C(22) Fe(1) P(2) C(15) -178.53(18) no
C(22) Fe(1) P(2) C(17) -48.7(2) no
P(2) Fe(1) C(23) C(19) 93.5(4) no
P(2) Fe(1) C(23) C(22) -23.4(6) no
P(2) Fe(1) C(23) C(28) -142.4(3) no
C(23) Fe(1) P(2) Zr(1) 104.8(4) no
C(23) Fe(1) P(2) C(6) 82.2(4) no
C(23) Fe(1) P(2) C(15) -161.8(4) no
C(23) Fe(1) P(2) C(17) -32.0(5) no
C(19) Fe(1) C(20) C(19) 0.0(3) no
C(19) Fe(1) C(20) C(21) 117.2(4) no
C(19) Fe(1) C(20) C(25) -119.2(6) no
C(20) Fe(1) C(19) C(20) -0.0(3) no
C(20) Fe(1) C(19) C(23) -119.1(4) no
C(20) Fe(1) C(19) C(24) 117.1(6) no
C(19) Fe(1) C(21) C(20) -37.8(2) no
C(19) Fe(1) C(21) C(22) 80.7(3) no
C(19) Fe(1) C(21) C(26) -159.9(6) no
C(21) Fe(1) C(19) C(20) 38.2(2) no
C(21) Fe(1) C(19) C(23) -80.9(3) no
C(21) Fe(1) C(19) C(24) 155.3(6) no
C(19) Fe(1) C(22) C(21) -80.2(3) no
C(19) Fe(1) C(22) C(23) 38.4(2) no
C(19) Fe(1) C(22) C(27) 159.3(6) no
C(22) Fe(1) C(19) C(20) 81.0(3) no
C(22) Fe(1) C(19) C(23) -38.1(3) no
C(22) Fe(1) C(19) C(24) -161.8(6) no
C(19) Fe(1) C(23) C(19) 0.0(3) no
C(19) Fe(1) C(23) C(22) -116.9(4) no
C(19) Fe(1) C(23) C(28) 124.1(6) no
C(23) Fe(1) C(19) C(20) 119.1(4) no
C(23) Fe(1) C(19) C(23) 0.0(3) no
C(23) Fe(1) C(19) C(24) -123.8(7) no
C(20) Fe(1) C(21) C(20) 0.0(3) no
C(20) Fe(1) C(21) C(22) 118.5(4) no
C(20) Fe(1) C(21) C(26) -122.1(7) no
C(21) Fe(1) C(20) C(19) -117.2(4) no
C(21) Fe(1) C(20) C(21) 0.0(3) no
C(21) Fe(1) C(20) C(25) 123.6(6) no
C(20) Fe(1) C(22) C(21) -37.5(3) no
C(20) Fe(1) C(22) C(23) 81.1(3) no
C(20) Fe(1) C(22) C(27) -158.0(6) no
C(22) Fe(1) C(20) C(19) -80.1(3) no
C(22) Fe(1) C(20) C(21) 37.2(3) no
C(22) Fe(1) C(20) C(25) 160.7(6) no
C(20) Fe(1) C(23) C(19) 36.7(2) no
C(20) Fe(1) C(23) C(22) -80.2(3) no
C(20) Fe(1) C(23) C(28) 160.8(5) no
C(23) Fe(1) C(20) C(19) -37.3(2) no
C(23) Fe(1) C(20) C(21) 79.9(3) no
C(23) Fe(1) C(20) C(25) -156.5(5) no
C(21) Fe(1) C(22) C(21) -0.0(3) no
C(21) Fe(1) C(22) C(23) 118.6(4) no
C(21) Fe(1) C(22) C(27) -120.5(7) no
C(22) Fe(1) C(21) C(20) -118.5(4) no
C(22) Fe(1) C(21) C(22) -0.0(3) no
C(22) Fe(1) C(21) C(26) 119.5(7) no
C(21) Fe(1) C(23) C(19) 79.8(3) no
C(21) Fe(1) C(23) C(22) -37.1(2) no
C(21) Fe(1) C(23) C(28) -156.2(5) no
C(23) Fe(1) C(21) C(20) -81.2(3) no
C(23) Fe(1) C(21) C(22) 37.3(2) no
C(23) Fe(1) C(21) C(26) 156.8(6) no
C(22) Fe(1) C(23) C(19) 116.9(4) no
C(22) Fe(1) C(23) C(22) 0.0(3) no
C(22) Fe(1) C(23) C(28) -119.0(6) no
C(23) Fe(1) C(22) C(21) -118.6(4) no
C(23) Fe(1) C(22) C(23) 0.0(3) no
C(23) Fe(1) C(22) C(27) 120.9(7) no
Zr(1) P(1) C(1) Zr(1) 0.000(14) no
Zr(1) P(1) C(1) C(2) 75.9(4) no
Zr(1) P(1) C(1) C(5) -73.6(4) no
Zr(1) P(1) C(11) C(12) -100.9(4) no
Zr(1) P(1) C(13) C(14) -145.2(2) no
Fe(1) P(1) C(1) Zr(1) -1.9(3) no
Fe(1) P(1) C(1) C(2) 74.0(4) no
Fe(1) P(1) C(1) C(5) -75.5(5) no
Fe(1) P(1) C(11) C(12) -172.7(3) no
Fe(1) P(1) C(13) C(14) -69.3(4) no
C(1) P(1) C(11) C(12) -54.0(4) no
C(11) P(1) C(1) Zr(1) -127.8(3) no
C(11) P(1) C(1) C(2) -52.0(5) no
C(11) P(1) C(1) C(5) 158.6(5) no
C(1) P(1) C(13) C(14) 167.4(4) no
C(13) P(1) C(1) Zr(1) 130.8(3) no
C(13) P(1) C(1) C(2) -153.4(4) no
C(13) P(1) C(1) C(5) 57.2(5) no
C(11) P(1) C(13) C(14) 66.6(4) no
C(13) P(1) C(11) C(12) 48.9(4) no
Zr(1) P(2) C(6) Zr(1) 0.000(13) no
Zr(1) P(2) C(6) C(7) 73.1(4) no
Zr(1) P(2) C(6) C(10) -74.9(4) no
Zr(1) P(2) C(15) C(16) 141.9(3) no
Zr(1) P(2) C(17) C(18) 90.7(5) no
Fe(1) P(2) C(6) Zr(1) 25.8(2) no
Fe(1) P(2) C(6) C(7) 98.9(4) no
Fe(1) P(2) C(6) C(10) -49.1(4) no
Fe(1) P(2) C(15) C(16) 75.1(4) no
Fe(1) P(2) C(17) C(18) 173.8(3) no
C(6) P(2) C(15) C(16) -166.3(4) no
C(15) P(2) C(6) Zr(1) -105.1(3) no
C(15) P(2) C(6) C(7) -32.0(5) no
C(15) P(2) C(6) C(10) 180.0(4) no
C(6) P(2) C(17) C(18) 56.8(4) no
C(17) P(2) C(6) Zr(1) 154.2(3) no
C(17) P(2) C(6) C(7) -132.7(5) no
C(17) P(2) C(6) C(10) 79.3(4) no
C(15) P(2) C(17) C(18) -46.0(4) no
C(17) P(2) C(15) C(16) -63.9(4) no
Zr(1) C(1) C(2) Zr(1) 0.000(13) no
Zr(1) C(1) C(2) C(3) -68.0(4) no
Zr(1) C(1) C(5) Zr(1) 0.000(14) no
Zr(1) C(1) C(5) C(4) 69.0(4) no
P(1) C(1) C(2) Zr(1) -87.9(4) no
P(1) C(1) C(2) C(3) -156.0(4) no
P(1) C(1) C(5) Zr(1) 85.1(5) no
P(1) C(1) C(5) C(4) 154.1(4) no
C(2) C(1) C(5) Zr(1) -68.2(4) no
C(2) C(1) C(5) C(4) 0.7(6) no
C(5) C(1) C(2) Zr(1) 67.1(4) no
C(5) C(1) C(2) C(3) -0.9(6) no
Zr(1) C(2) C(3) Zr(1) 0.000(13) no
Zr(1) C(2) C(3) C(4) -64.8(4) no
C(1) C(2) C(3) Zr(1) 65.5(4) no
C(1) C(2) C(3) C(4) 0.7(7) no
Zr(1) C(3) C(4) Zr(1) 0.000(13) no
Zr(1) C(3) C(4) C(5) -63.7(4) no
C(2) C(3) C(4) Zr(1) 63.5(5) no
C(2) C(3) C(4) C(5) -0.3(7) no
Zr(1) C(4) C(5) Zr(1) 0.000(15) no
Zr(1) C(4) C(5) C(1) -66.6(4) no
C(3) C(4) C(5) Zr(1) 66.3(5) no
C(3) C(4) C(5) C(1) -0.3(7) no
Zr(1) C(6) C(7) Zr(1) 0.000(13) no
Zr(1) C(6) C(7) C(8) -68.3(4) no
Zr(1) C(6) C(10) Zr(1) -0.000(13) no
Zr(1) C(6) C(10) C(9) 69.6(3) no
P(2) C(6) C(7) Zr(1) -83.1(5) no
P(2) C(6) C(7) C(8) -151.4(4) no
P(2) C(6) C(10) Zr(1) 86.2(4) no
P(2) C(6) C(10) C(9) 155.8(4) no
C(7) C(6) C(10) Zr(1) -67.6(4) no
C(7) C(6) C(10) C(9) 2.0(6) no
C(10) C(6) C(7) Zr(1) 68.2(4) no
C(10) C(6) C(7) C(8) -0.1(6) no
Zr(1) C(7) C(8) Zr(1) -0.000(14) no
Zr(1) C(7) C(8) C(9) -67.9(4) no
C(6) C(7) C(8) Zr(1) 66.1(4) no
C(6) C(7) C(8) C(9) -1.8(6) no
Zr(1) C(8) C(9) Zr(1) 0.000(13) no
Zr(1) C(8) C(9) C(10) -61.4(4) no
C(7) C(8) C(9) Zr(1) 64.4(4) no
C(7) C(8) C(9) C(10) 3.0(7) no
Zr(1) C(9) C(10) Zr(1) -0.000(13) no
Zr(1) C(9) C(10) C(6) -65.6(3) no
C(8) C(9) C(10) Zr(1) 62.5(5) no
C(8) C(9) C(10) C(6) -3.1(6) no
Fe(1) C(19) C(20) Fe(1) 0.00(3) no
Fe(1) C(19) C(20) C(21) -62.3(4) no
Fe(1) C(19) C(20) C(25) 127.1(5) no
Fe(1) C(19) C(23) Fe(1) 0.00(3) no
Fe(1) C(19) C(23) C(22) 62.2(3) no
Fe(1) C(19) C(23) C(28) -133.0(5) no
C(20) C(19) C(23) Fe(1) -59.9(4) no
C(20) C(19) C(23) C(22) 2.3(6) no
C(20) C(19) C(23) C(28) 167.1(5) no
C(23) C(19) C(20) Fe(1) 59.7(4) no
C(23) C(19) C(20) C(21) -2.6(6) no
C(23) C(19) C(20) C(25) -173.3(5) no
C(24) C(19) C(20) Fe(1) -133.7(6) no
C(24) C(19) C(20) C(21) 164.0(5) no
C(24) C(19) C(20) C(25) -6.6(9) no
C(24) C(19) C(23) Fe(1) 134.3(6) no
C(24) C(19) C(23) C(22) -163.5(5) no
C(24) C(19) C(23) C(28) 1.3(9) no
Fe(1) C(20) C(21) Fe(1) 0.00(3) no
Fe(1) C(20) C(21) C(22) -60.5(4) no
Fe(1) C(20) C(21) C(26) 138.4(5) no
C(19) C(20) C(21) Fe(1) 62.4(4) no
C(19) C(20) C(21) C(22) 1.9(6) no
C(19) C(20) C(21) C(26) -159.3(5) no
C(25) C(20) C(21) Fe(1) -127.4(7) no
C(25) C(20) C(21) C(22) 172.1(5) no
C(25) C(20) C(21) C(26) 11.0(10) no
Fe(1) C(21) C(22) Fe(1) 0.00(3) no
Fe(1) C(21) C(22) C(23) -60.6(3) no
Fe(1) C(21) C(22) C(27) 135.1(5) no
C(20) C(21) C(22) Fe(1) 60.1(4) no
C(20) C(21) C(22) C(23) -0.5(6) no
C(20) C(21) C(22) C(27) -164.8(5) no
C(26) C(21) C(22) Fe(1) -138.2(6) no
C(26) C(21) C(22) C(23) 161.2(5) no
C(26) C(21) C(22) C(27) -3.2(9) no
Fe(1) C(22) C(23) Fe(1) 0.00(3) no
Fe(1) C(22) C(23) C(19) -62.3(3) no
Fe(1) C(22) C(23) C(28) 132.3(5) no
C(21) C(22) C(23) Fe(1) 61.2(4) no
C(21) C(22) C(23) C(19) -1.1(6) no
C(21) C(22) C(23) C(28) -166.6(5) no
C(27) C(22) C(23) Fe(1) -134.7(6) no
C(27) C(22) C(23) C(19) 163.0(5) no
C(27) C(22) C(23) C(28) -2.4(8) no
